data_7055372
loop_
_publ_author_name
'Akpan, Ekemini D.'
'Ojwach, Stephen O.'
'Omondi, Bernard'
'Nyamori, Vincent O.'

_publ_section_title
;
 Zn(ii) and Cu(ii) formamidine complexes: structural, kinetics and polymer
 tacticity studies in the ring-opening polymerization of \e-caprolactone
 and lactides
;
_journal_issue 4
_journal_name_full 'New J. Chem.'
_journal_page_first 3499
_journal_paper_doi 10.1039/C5NJ03159A
_journal_volume 40
_journal_year 2016
_chemical_formula_moiety 'C58 H84 N4 O8 Zn2'
_chemical_formula_sum 'C58 H84 N4 O8 Zn2'
_chemical_formula_weight 1096.03
_space_group_crystal_system triclinic
_space_group_IT_number 2
_space_group_name_Hall '-P 1'
_space_group_name_H-M_alt 'P -1'
_symmetry_space_group_name_Hall '-P 1'
_symmetry_space_group_name_H-M 'P -1'
_atom_sites_solution_hydrogens geom
_audit_creation_method SHELXL-2014/7
_audit_update_record
;
2016-01-23 deposited with the CCDC.
2016-02-10 downloaded from the CCDC.
;
_cell_angle_alpha 94.5420(10)
_cell_angle_beta 108.7660(10)
_cell_angle_gamma 100.3160(10)
_cell_formula_units_Z 4
_cell_length_a 13.9570(3)
_cell_length_b 21.3908(4)
_cell_length_c 21.4967(5)
_cell_measurement_reflns_used 133169
_cell_measurement_temperature 173(2)
_cell_measurement_theta_max 28.43
_cell_measurement_theta_min 0.98
_cell_volume 5913.7(2)
_computing_cell_refinement 'SAINT-plus (Bruker, 2012)'
_computing_data_collection 'APEX2 (Bruker, 2012)'
_computing_data_reduction 'SAINT-Plus and XPREP (Bruker, 2012)'
_computing_molecular_graphics 'ORTEP3 (Farrugia, 2012)'
_computing_publication_material 'WinGX (Farrugia, 2012)'
_computing_structure_refinement 'SHELXL-2013 (Sheldrick, 2013)'
_computing_structure_solution 'SHELXS-97 (Sheldrick, 2008)'
_diffrn_ambient_temperature 173(2)
_diffrn_measured_fraction_theta_full 1.000
_diffrn_measured_fraction_theta_max 0.949
_diffrn_measurement_device_type 'Bruker Smart ApexII CCD'
_diffrn_measurement_method '\f and \w scans'
_diffrn_radiation_type MoK\a
_diffrn_radiation_wavelength 0.71073
_diffrn_reflns_av_R_equivalents 0.0230
_diffrn_reflns_av_unetI/netI 0.0196
_diffrn_reflns_Laue_measured_fraction_full 1.000
_diffrn_reflns_Laue_measured_fraction_max 0.949
_diffrn_reflns_limit_h_max 18
_diffrn_reflns_limit_h_min -17
_diffrn_reflns_limit_k_max 28
_diffrn_reflns_limit_k_min -27
_diffrn_reflns_limit_l_max 28
_diffrn_reflns_limit_l_min -27
_diffrn_reflns_number 133169
_diffrn_reflns_point_group_measured_fraction_full 1.000
_diffrn_reflns_point_group_measured_fraction_max 0.949
_diffrn_reflns_theta_full 25.242
_diffrn_reflns_theta_max 28.433
_diffrn_reflns_theta_min 0.978
_diffrn_source 'fine-focus sealed tube'
_exptl_absorpt_coefficient_mu 0.864
_exptl_absorpt_correction_T_max 0.791
_exptl_absorpt_correction_T_min 0.683
_exptl_absorpt_correction_type multi-scan
_exptl_absorpt_process_details 'SADABS (Bruker, 2012)'
_exptl_crystal_colour colourless
_exptl_crystal_density_diffrn 1.231
_exptl_crystal_description block
_exptl_crystal_F_000 2336
_exptl_crystal_recrystallization_method 'Re-crystallisation from solvent: Dichloromethane and hexane'
_exptl_crystal_size_max 0.359
_exptl_crystal_size_mid 0.326
_exptl_crystal_size_min 0.285
_refine_diff_density_max 0.745
_refine_diff_density_min -0.480
_refine_diff_density_rms 0.062
_refine_ls_extinction_method none
_refine_ls_goodness_of_fit_ref 1.041
_refine_ls_hydrogen_treatment constr
_refine_ls_matrix_type full
_refine_ls_number_parameters 1348
_refine_ls_number_reflns 28279
_refine_ls_number_restraints 2
_refine_ls_restrained_S_all 1.041
_refine_ls_R_factor_all 0.0475
_refine_ls_R_factor_gt 0.0338
_refine_ls_shift/su_max 0.002
_refine_ls_shift/su_mean 0.000
_refine_ls_structure_factor_coef Fsqd
_refine_ls_weighting_details 'w=1/[\s^2^(Fo^2^)+(0.0387P)^2^+4.6119P] where P=(Fo^2^+2Fc^2^)/3'
_refine_ls_weighting_scheme calc
_refine_ls_wR_factor_gt 0.0815
_refine_ls_wR_factor_ref 0.0910
_reflns_Friedel_coverage 0.000
_reflns_number_gt 23024
_reflns_number_total 28279
_reflns_threshold_expression 'I > 2\s(I)'
_cod_data_source_file c5nj03159a2.cif
_cod_data_source_block shelx
_cod_depositor_comments 'Adding full bibliography for 7055371--7055374.cif.'
_cod_original_cell_volume 5913.6(2)
_cod_database_code 7055372
_shelx_shelxl_version_number 2014/7
_shelx_space_group_comment
;
The symmetry employed for this shelxl refinement is uniquely defined
by the following loop, which should always be used as a source of
symmetry information in preference to the above space-group names.
They are only intended as comments.
;
_shelx_estimated_absorpt_t_min 0.747
_shelx_estimated_absorpt_t_max 0.791

loop_
_space_group_symop_operation_xyz
'x, y, z'
'-x, -y, -z'

loop_
_atom_site_label
_atom_site_type_symbol
_atom_site_fract_x
_atom_site_fract_y
_atom_site_fract_z
_atom_site_U_iso_or_equiv
_atom_site_adp_type
_atom_site_occupancy
_atom_site_site_symmetry_order
_atom_site_calc_flag
_atom_site_refinement_flags_posn
_atom_site_refinement_flags_adp
_atom_site_refinement_flags_occupancy
_atom_site_disorder_assembly
_atom_site_disorder_group
C1 C -0.02186(12) 0.57367(7) 0.25635(8) 0.0192(3) Uani 1 1 d . . . . .
C2 C -0.03948(13) 0.62026(8) 0.21403(9) 0.0234(3) Uani 1 1 d . . . . .
C3 C -0.09252(14) 0.66586(8) 0.22787(10) 0.0298(4) Uani 1 1 d . . . . .
H3 H -0.1059 0.6976 0.1997 0.036 Uiso 1 1 calc R U . . .
C4 C -0.12616(15) 0.66585(9) 0.28180(11) 0.0341(4) Uani 1 1 d . . . . .
H4 H -0.1633 0.6969 0.2899 0.041 Uiso 1 1 calc R U . . .
C5 C -0.10562(15) 0.62079(8) 0.32362(10) 0.0299(4) Uani 1 1 d . . . . .
H5 H -0.1279 0.6216 0.3610 0.036 Uiso 1 1 calc R U . . .
C6 C -0.05269(13) 0.57386(8) 0.31240(9) 0.0226(3) Uani 1 1 d . . . . .
C7 C -0.02531(14) 0.52792(8) 0.36278(9) 0.0249(3) Uani 1 1 d . . . . .
H7 H -0.0099 0.4904 0.3399 0.030 Uiso 1 1 calc R U . . .
C8 C 0.07325(18) 0.55922(12) 0.42110(11) 0.0475(6) Uani 1 1 d . . . . .
H8A H 0.1297 0.5739 0.4043 0.071 Uiso 1 1 calc R U . . .
H8B H 0.0924 0.5278 0.4511 0.071 Uiso 1 1 calc R U . . .
H8C H 0.0608 0.5960 0.4452 0.071 Uiso 1 1 calc R U . . .
C9 C -0.11375(18) 0.50180(12) 0.38693(13) 0.0477(6) Uani 1 1 d . . . . .
H9A H -0.1295 0.5372 0.4110 0.072 Uiso 1 1 calc R U . . .
H9B H -0.0934 0.4703 0.4166 0.072 Uiso 1 1 calc R U . . .
H9C H -0.1753 0.4811 0.3487 0.072 Uiso 1 1 calc R U . . .
C10 C -0.00546(15) 0.61989(8) 0.15383(9) 0.0295(4) Uani 1 1 d D . . . .
H10 H 0.0424 0.5900 0.1552 0.035 Uiso 1 1 calc R U . A 1
C11 C 0.0401(2) 0.68554(10) 0.14227(12) 0.0444(5) Uani 1 1 d . . . . .
H11A H 0.0656 0.6811 0.1050 0.067 Uiso 1 1 calc R U . . .
H11B H 0.0977 0.7072 0.1824 0.067 Uiso 1 1 calc R U . . .
H11C H -0.0133 0.7110 0.1319 0.067 Uiso 1 1 calc R U . . .
C12A C -0.1080(8) 0.5986(7) 0.0899(3) 0.046(2) Uani 0.50(2) 1 d D . P B 1
H12A H -0.1429 0.5547 0.0901 0.069 Uiso 0.50(2) 1 calc R U P B 1
H12B H -0.0894 0.6004 0.0497 0.069 Uiso 0.50(2) 1 calc R U P B 1
H12C H -0.1545 0.6278 0.0905 0.069 Uiso 0.50(2) 1 calc R U P B 1
C12B C -0.0787(8) 0.5738(6) 0.0950(3) 0.042(2) Uani 0.50(2) 1 d D . P B 2
H12D H -0.0911 0.5309 0.1076 0.063 Uiso 0.50(2) 1 calc R U P B 2
H12E H -0.0487 0.5726 0.0596 0.063 Uiso 0.50(2) 1 calc R U P B 2
H12F H -0.1445 0.5877 0.0790 0.063 Uiso 0.50(2) 1 calc R U P B 2
C13 C -0.01920(12) 0.46712(7) 0.22701(8) 0.0179(3) Uani 1 1 d . . . C 2
H13 H -0.0903 0.4593 0.2230 0.021 Uiso 1 1 calc R U . C 2
C14 C -0.03740(12) 0.35166(7) 0.20554(9) 0.0202(3) Uani 1 1 d . . . C 2
C15 C -0.02662(13) 0.31879(8) 0.26028(9) 0.0241(3) Uani 1 1 d . . . C 2
C16 C -0.08077(14) 0.25498(8) 0.24845(10) 0.0291(4) Uani 1 1 d . . . C 2
H16 H -0.0745 0.2312 0.2845 0.035 Uiso 1 1 calc R U . C 2
C17 C -0.14303(14) 0.22601(8) 0.18534(11) 0.0310(4) Uani 1 1 d . . . C 2
H17 H -0.1804 0.1829 0.1786 0.037 Uiso 1 1 calc R U . C 2
C18 C -0.15185(14) 0.25905(8) 0.13155(10) 0.0291(4) Uani 1 1 d . . . C 2
H18 H -0.1948 0.2383 0.0883 0.035 Uiso 1 1 calc R U . C 2
C19 C -0.09797(13) 0.32267(8) 0.14058(9) 0.0240(3) Uani 1 1 d . . . C 2
C20 C -0.10039(15) 0.35864(9) 0.08213(9) 0.0320(4) Uani 1 1 d . . . C 2
H20 H -0.0989 0.4045 0.0965 0.038 Uiso 1 1 calc R U . C 2
C21 C -0.19768(19) 0.33344(12) 0.02113(11) 0.0502(6) Uani 1 1 d . . . C 2
H21A H -0.1985 0.2895 0.0038 0.075 Uiso 1 1 calc R U . C 2
H21B H -0.1977 0.3611 -0.0131 0.075 Uiso 1 1 calc R U . C 2
H21C H -0.2593 0.3336 0.0336 0.075 Uiso 1 1 calc R U . C 2
C22 C -0.00316(19) 0.35712(13) 0.06413(12) 0.0479(6) Uani 1 1 d . . . C 2
H22A H 0.0587 0.3747 0.1033 0.072 Uiso 1 1 calc R U . C 2
H22B H -0.0028 0.3830 0.0285 0.072 Uiso 1 1 calc R U . C 2
H22C H -0.0031 0.3127 0.0490 0.072 Uiso 1 1 calc R U . C 2
C23 C 0.04041(15) 0.35018(9) 0.33038(10) 0.0309(4) Uani 1 1 d . . . C 2
H23 H 0.0674 0.3963 0.3286 0.037 Uiso 1 1 calc R U . C 2
C24 C 0.13357(19) 0.31987(13) 0.35740(12) 0.0525(6) Uani 1 1 d . . . C 2
H24A H 0.1095 0.2741 0.3582 0.079 Uiso 1 1 calc R U . C 2
H24B H 0.1752 0.3412 0.4026 0.079 Uiso 1 1 calc R U . C 2
H24C H 0.1760 0.3248 0.3288 0.079 Uiso 1 1 calc R U . C 2
C25 C -0.02194(19) 0.34825(11) 0.37722(11) 0.0421(5) Uani 1 1 d . . . C 2
H25A H -0.0821 0.3673 0.3588 0.063 Uiso 1 1 calc R U . C 2
H25B H 0.0218 0.3727 0.4207 0.063 Uiso 1 1 calc R U . C 2
H25C H -0.0456 0.3036 0.3823 0.063 Uiso 1 1 calc R U . C 2
C26 C 0.30968(13) 0.65821(8) 0.28935(9) 0.0254(4) Uani 1 1 d . . . C 2
C27 C 0.37180(16) 0.72613(9) 0.30643(13) 0.0429(5) Uani 1 1 d . . . C 2
H27A H 0.4425 0.7265 0.3073 0.064 Uiso 1 1 calc R U . C 2
H27B H 0.3739 0.7446 0.3502 0.064 Uiso 1 1 calc R U . C 2
H27C H 0.3395 0.7516 0.2730 0.064 Uiso 1 1 calc R U . C 2
C28 C 0.32175(14) 0.49065(8) 0.35917(9) 0.0252(4) Uani 1 1 d . . . C 2
C29 C 0.3519(2) 0.48352(19) 0.43114(12) 0.0729(10) Uani 1 1 d . . . C 2
H29A H 0.4067 0.5204 0.4574 0.109 Uiso 1 1 calc R U . C 2
H29B H 0.3773 0.4439 0.4380 0.109 Uiso 1 1 calc R U . C 2
H29C H 0.2914 0.4817 0.4453 0.109 Uiso 1 1 calc R U . C 2
C30 C 0.24048(13) 0.50874(8) 0.13897(8) 0.0237(3) Uani 1 1 d . . . C 2
C31 C 0.21166(19) 0.51030(14) 0.06567(11) 0.0501(6) Uani 1 1 d . . . C 2
H31A H 0.1999 0.4668 0.0425 0.075 Uiso 1 1 calc R U . C 2
H31B H 0.2680 0.5384 0.0569 0.075 Uiso 1 1 calc R U . C 2
H31C H 0.1482 0.5267 0.0497 0.075 Uiso 1 1 calc R U . C 2
C32 C 0.24754(13) 0.34330(8) 0.21043(9) 0.0257(4) Uani 1 1 d . . . C 2
C33 C 0.18223(15) 0.27598(9) 0.19100(11) 0.0353(5) Uani 1 1 d . . . C 2
H33A H 0.1108 0.2770 0.1877 0.053 Uiso 1 1 calc R U . C 2
H33B H 0.2103 0.2495 0.2247 0.053 Uiso 1 1 calc R U . C 2
H33C H 0.1830 0.2576 0.1480 0.053 Uiso 1 1 calc R U . C 2
C34 C 0.58870(12) 0.42775(7) 0.24857(9) 0.0202(3) Uani 1 1 d . . . C 2
C35 C 0.61104(13) 0.38605(8) 0.29601(9) 0.0257(4) Uani 1 1 d . . . C 2
C36 C 0.66982(15) 0.34163(9) 0.28791(11) 0.0326(4) Uani 1 1 d . . . C 2
H36 H 0.6864 0.3133 0.3197 0.039 Uiso 1 1 calc R U . C 2
C37 C 0.70448(15) 0.33818(9) 0.23431(11) 0.0355(5) Uani 1 1 d . . . C 2
H37 H 0.7457 0.3083 0.2301 0.043 Uiso 1 1 calc R U . C 2
C38 C 0.67896(14) 0.37808(9) 0.18734(10) 0.0303(4) Uani 1 1 d . . . C 2
H38 H 0.7020 0.3749 0.1504 0.036 Uiso 1 1 calc R U . C 2
C39 C 0.61976(13) 0.42324(8) 0.19266(9) 0.0242(3) Uani 1 1 d . . . C 2
C40 C 0.58893(14) 0.46349(9) 0.13724(9) 0.0281(4) Uani 1 1 d . . . C 2
H40 H 0.5447 0.4915 0.1484 0.034 Uiso 1 1 calc R U . C 2
C41 C 0.68271(18) 0.50658(12) 0.12997(14) 0.0507(6) Uani 1 1 d . . . C 2
H41A H 0.7227 0.5346 0.1721 0.076 Uiso 1 1 calc R U . C 2
H41B H 0.6596 0.5329 0.0950 0.076 Uiso 1 1 calc R U . C 2
H41C H 0.7264 0.4800 0.1181 0.076 Uiso 1 1 calc R U . C 2
C42 C 0.5257(2) 0.42099(14) 0.07105(13) 0.0670(8) Uani 1 1 d . . . C 2
H42A H 0.5686 0.3944 0.0583 0.100 Uiso 1 1 calc R U . C 2
H42B H 0.5028 0.4481 0.0368 0.100 Uiso 1 1 calc R U . C 2
H42C H 0.4650 0.3932 0.0755 0.100 Uiso 1 1 calc R U . C 2
C43 C 0.57483(15) 0.38781(9) 0.35553(10) 0.0300(4) Uani 1 1 d . . . C 2
H43 H 0.5304 0.4202 0.3514 0.036 Uiso 1 1 calc R U . C 2
C44 C 0.66645(17) 0.40905(10) 0.42084(11) 0.0393(5) Uani 1 1 d . . . C 2
H44A H 0.7142 0.3800 0.4245 0.059 Uiso 1 1 calc R U . C 2
H44B H 0.6409 0.4079 0.4583 0.059 Uiso 1 1 calc R U . C 2
H44C H 0.7029 0.4529 0.4216 0.059 Uiso 1 1 calc R U . C 2
C45 C 0.50892(17) 0.32260(10) 0.35701(12) 0.0403(5) Uani 1 1 d . . . C 2
H45A H 0.4510 0.3094 0.3149 0.060 Uiso 1 1 calc R U . C 2
H45B H 0.4818 0.3264 0.3936 0.060 Uiso 1 1 calc R U . C 2
H45C H 0.5518 0.2904 0.3635 0.060 Uiso 1 1 calc R U . C 2
C46 C 0.57843(12) 0.53440(8) 0.26869(8) 0.0193(3) Uani 1 1 d . . . C 2
H46 H 0.6496 0.5432 0.2729 0.023 Uiso 1 1 calc R U . C 2
C47 C 0.59137(12) 0.64991(8) 0.28877(9) 0.0221(3) Uani 1 1 d . . . C 2
C48 C 0.63048(13) 0.68067(8) 0.35462(9) 0.0259(4) Uani 1 1 d . . . C 2
C49 C 0.68276(14) 0.74487(9) 0.36695(10) 0.0315(4) Uani 1 1 d . . . C 2
H49 H 0.7105 0.7670 0.4111 0.038 Uiso 1 1 calc R U . C 2
C50 C 0.69450(14) 0.77662(8) 0.31542(11) 0.0333(4) Uani 1 1 d . . . C 2
H50 H 0.7316 0.8200 0.3246 0.040 Uiso 1 1 calc R U . C 2
C51 C 0.65297(15) 0.74596(9) 0.25097(10) 0.0326(4) Uani 1 1 d . . . C 2
H51 H 0.6608 0.7687 0.2161 0.039 Uiso 1 1 calc R U . C 2
C52 C 0.59957(14) 0.68198(8) 0.23597(9) 0.0277(4) Uani 1 1 d . . . C 2
C53 C 0.54770(17) 0.64984(10) 0.16424(10) 0.0378(5) Uani 1 1 d . . . C 2
H53 H 0.5395 0.6024 0.1640 0.045 Uiso 1 1 calc R U . C 2
C54 C 0.43953(18) 0.66359(14) 0.13683(12) 0.0560(7) Uani 1 1 d . . . C 2
H54A H 0.3990 0.6481 0.1644 0.084 Uiso 1 1 calc R U . C 2
H54B H 0.4050 0.6415 0.0911 0.084 Uiso 1 1 calc R U . C 2
H54C H 0.4451 0.7100 0.1373 0.084 Uiso 1 1 calc R U . C 2
C55 C 0.6101(2) 0.66938(13) 0.11943(11) 0.0494(6) Uani 1 1 d . . . C 2
H55A H 0.6135 0.7149 0.1151 0.074 Uiso 1 1 calc R U . C 2
H55B H 0.5765 0.6434 0.0755 0.074 Uiso 1 1 calc R U . C 2
H55C H 0.6805 0.6623 0.1390 0.074 Uiso 1 1 calc R U . C 2
C56 C 0.61666(16) 0.64454(10) 0.41036(10) 0.0343(4) Uani 1 1 d . . . C 2
H56 H 0.5499 0.6118 0.3920 0.041 Uiso 1 1 calc R U . C 2
C57 C 0.70454(18) 0.60920(10) 0.43476(11) 0.0384(5) Uani 1 1 d . . . C 2
H57A H 0.7047 0.5795 0.3977 0.058 Uiso 1 1 calc R U . C 2
H57B H 0.6943 0.5850 0.4698 0.058 Uiso 1 1 calc R U . C 2
H57C H 0.7709 0.6404 0.4524 0.058 Uiso 1 1 calc R U . C 2
C58 C 0.6115(2) 0.68872(14) 0.46863(13) 0.0578(7) Uani 1 1 d . . . C 2
H58A H 0.6792 0.7179 0.4909 0.087 Uiso 1 1 calc R U . C 2
H58B H 0.5932 0.6626 0.5003 0.087 Uiso 1 1 calc R U . C 2
H58C H 0.5589 0.7138 0.4519 0.087 Uiso 1 1 calc R U . C 2
C59 C 0.15848(12) -0.07799(7) 0.00622(8) 0.0178(3) Uani 1 1 d . . . D 2
C60 C 0.17058(13) -0.11575(8) 0.05755(9) 0.0216(3) Uani 1 1 d . . . D 2
C61 C 0.08587(15) -0.16367(8) 0.05407(10) 0.0301(4) Uani 1 1 d . . . D 2
H61 H 0.0921 -0.1899 0.0882 0.036 Uiso 1 1 calc R U . D 2
C62 C -0.00662(15) -0.17363(9) 0.00194(11) 0.0342(4) Uani 1 1 d . . . D 2
H62 H -0.0634 -0.2063 0.0006 0.041 Uiso 1 1 calc R U . D 2
C63 C -0.01699(13) -0.13622(9) -0.04834(10) 0.0287(4) Uani 1 1 d . . . D 2
H63 H -0.0813 -0.1433 -0.0838 0.034 Uiso 1 1 calc R U . D 2
C64 C 0.06561(12) -0.08809(8) -0.04800(8) 0.0210(3) Uani 1 1 d . . . D 2
C65 C 0.05219(13) -0.04995(8) -0.10571(8) 0.0239(3) Uani 1 1 d . . . D 2
H65 H 0.1218 -0.0240 -0.1013 0.029 Uiso 1 1 calc R U . D 2
C66 C 0.00937(18) -0.09377(11) -0.17283(10) 0.0405(5) Uani 1 1 d . . . D 2
H66A H 0.0535 -0.1245 -0.1731 0.061 Uiso 1 1 calc R U . D 2
H66B H 0.0085 -0.0677 -0.2084 0.061 Uiso 1 1 calc R U . D 2
H66C H -0.0613 -0.1171 -0.1798 0.061 Uiso 1 1 calc R U . D 2
C67 C -0.01975(15) -0.00354(9) -0.10523(10) 0.0313(4) Uani 1 1 d . . . D 2
H67A H -0.0896 -0.0281 -0.1120 0.047 Uiso 1 1 calc R U . D 2
H67B H -0.0224 0.0225 -0.1410 0.047 Uiso 1 1 calc R U . D 2
H67C H 0.0067 0.0246 -0.0624 0.047 Uiso 1 1 calc R U . D 2
C68 C 0.27054(13) -0.10354(8) 0.11665(9) 0.0239(3) Uani 1 1 d . . . D 2
H68 H 0.3280 -0.0845 0.1010 0.029 Uiso 1 1 calc R U . D 2
C69 C 0.29602(17) -0.16474(10) 0.14403(11) 0.0388(5) Uani 1 1 d . . . D 2
H69A H 0.2444 -0.1828 0.1634 0.058 Uiso 1 1 calc R U . D 2
H69B H 0.3650 -0.1545 0.1783 0.058 Uiso 1 1 calc R U . D 2
H69C H 0.2950 -0.1961 0.1079 0.058 Uiso 1 1 calc R U . D 2
C70 C 0.26867(17) -0.05399(10) 0.17137(10) 0.0376(5) Uani 1 1 d . . . D 2
H70A H 0.2605 -0.0135 0.1541 0.056 Uiso 1 1 calc R U . D 2
H70B H 0.3338 -0.0467 0.2090 0.056 Uiso 1 1 calc R U . D 2
H70C H 0.2105 -0.0700 0.1861 0.056 Uiso 1 1 calc R U . D 2
C71 C 0.23820(12) 0.02993(7) 0.01560(7) 0.0159(3) Uani 1 1 d . . . D 2
H71 H 0.1769 0.0384 0.0215 0.019 Uiso 1 1 calc R U . D 2
C72 C 0.30226(12) 0.14532(7) 0.02541(9) 0.0202(3) Uani 1 1 d . . . D 2
C73 C 0.35121(14) 0.18000(8) 0.08909(9) 0.0266(4) Uani 1 1 d . . . D 2
C74 C 0.34803(16) 0.24516(9) 0.09704(11) 0.0348(4) Uani 1 1 d . . . D 2
H74 H 0.3802 0.2702 0.1397 0.042 Uiso 1 1 calc R U . D 2
C75 C 0.29881(16) 0.27337(9) 0.04369(12) 0.0385(5) Uani 1 1 d . . . D 2
H75 H 0.2971 0.3176 0.0501 0.046 Uiso 1 1 calc R U . D 2
C76 C 0.25189(15) 0.23806(9) -0.01905(11) 0.0337(4) Uani 1 1 d . . . D 2
H76 H 0.2189 0.2584 -0.0553 0.040 Uiso 1 1 calc R U . D 2
C77 C 0.25235(13) 0.17298(8) -0.02990(9) 0.0255(4) Uani 1 1 d . . . D 2
C78 C 0.20352(15) 0.13338(10) -0.09822(10) 0.0321(4) Uani 1 1 d . . . D 2
H78 H 0.1710 0.0896 -0.0924 0.039 Uiso 1 1 calc R U . D 2
C79 C 0.1185(2) 0.15951(14) -0.14598(12) 0.0544(7) Uani 1 1 d . . . D 2
H79A H 0.0687 0.1677 -0.1247 0.082 Uiso 1 1 calc R U . D 2
H79B H 0.0829 0.1280 -0.1862 0.082 Uiso 1 1 calc R U . D 2
H79C H 0.1493 0.1997 -0.1578 0.082 Uiso 1 1 calc R U . D 2
C80 C 0.28589(19) 0.12513(11) -0.12894(11) 0.0415(5) Uani 1 1 d . . . D 2
H80A H 0.3219 0.1674 -0.1333 0.062 Uiso 1 1 calc R U . D 2
H80B H 0.2527 0.0991 -0.1729 0.062 Uiso 1 1 calc R U . D 2
H80C H 0.3359 0.1036 -0.1003 0.062 Uiso 1 1 calc R U . D 2
C81 C 0.40816(15) 0.14958(9) 0.14760(9) 0.0310(4) Uani 1 1 d . . . D 2
H81 H 0.3979 0.1029 0.1316 0.037 Uiso 1 1 calc R U . D 2
C82 C 0.3644(2) 0.15485(14) 0.20387(12) 0.0534(6) Uani 1 1 d . . . D 2
H82A H 0.3751 0.2002 0.2214 0.080 Uiso 1 1 calc R U . D 2
H82B H 0.3999 0.1323 0.2393 0.080 Uiso 1 1 calc R U . D 2
H82C H 0.2901 0.1354 0.1870 0.080 Uiso 1 1 calc R U . D 2
C83 C 0.52441(18) 0.17819(14) 0.17287(12) 0.0527(6) Uani 1 1 d . . . D 2
H83A H 0.5525 0.1703 0.1374 0.079 Uiso 1 1 calc R U . D 2
H83B H 0.5587 0.1581 0.2109 0.079 Uiso 1 1 calc R U . D 2
H83C H 0.5367 0.2246 0.1866 0.079 Uiso 1 1 calc R U . D 2
C84 C 0.42603(13) -0.15952(8) -0.00740(8) 0.0217(3) Uani 1 1 d . . . D 2
C85 C 0.44768(15) -0.22600(8) -0.01075(11) 0.0318(4) Uani 1 1 d . . . D 2
H85A H 0.5214 -0.2229 -0.0039 0.048 Uiso 1 1 calc R U . D 2
H85B H 0.4059 -0.2507 -0.0544 0.048 Uiso 1 1 calc R U . D 2
H85C H 0.4299 -0.2476 0.0239 0.048 Uiso 1 1 calc R U . D 2
C86 C 0.56547(13) 0.01111(8) 0.11366(8) 0.0206(3) Uani 1 1 d . . . D 2
C87 C 0.59837(17) 0.00940(13) 0.18694(10) 0.0426(5) Uani 1 1 d . . . D 2
H87A H 0.5475 0.0234 0.2043 0.064 Uiso 1 1 calc R U . D 2
H87B H 0.6664 0.0382 0.2090 0.064 Uiso 1 1 calc R U . D 2
H87C H 0.6027 -0.0345 0.1955 0.064 Uiso 1 1 calc R U . D 2
C88 C 0.34138(12) 1.07547(7) 0.48912(8) 0.0177(3) Uani 1 1 d . . . E 2
C89 C 0.43394(12) 1.08723(8) 0.54391(8) 0.0204(3) Uani 1 1 d . . . E 2
C90 C 0.51664(13) 1.13407(8) 0.54273(9) 0.0270(4) Uani 1 1 d . . . E 2
H90 H 0.5805 1.1424 0.5788 0.032 Uiso 1 1 calc R U . E 2
C91 C 0.50765(14) 1.16861(9) 0.49033(10) 0.0322(4) Uani 1 1 d . . . E 2
H91 H 0.5650 1.2003 0.4906 0.039 Uiso 1 1 calc R U . E 2
C92 C 0.41550(15) 1.15713(9) 0.43761(10) 0.0289(4) Uani 1 1 d . . . E 2
H92 H 0.4099 1.1814 0.4019 0.035 Uiso 1 1 calc R U . E 2
C93 C 0.33036(13) 1.11053(8) 0.43581(9) 0.0214(3) Uani 1 1 d . . . E 2
C94 C 0.23016(14) 1.09710(8) 0.37666(9) 0.0251(4) Uani 1 1 d . . . E 2
H94 H 0.1732 1.0766 0.3920 0.030 Uiso 1 1 calc R U . E 2
C95 C 0.23416(17) 1.04949(10) 0.32129(10) 0.0366(4) Uani 1 1 d . . . E 2
H95A H 0.2906 1.0677 0.3059 0.055 Uiso 1 1 calc R U . E 2
H95B H 0.1682 1.0409 0.2842 0.055 Uiso 1 1 calc R U . E 2
H95C H 0.2462 1.0093 0.3382 0.055 Uiso 1 1 calc R U . E 2
C96 C 0.2031(2) 1.15843(10) 0.35068(12) 0.0483(6) Uani 1 1 d . . . E 2
H96A H 0.2046 1.1892 0.3875 0.072 Uiso 1 1 calc R U . E 2
H96B H 0.1336 1.1481 0.3170 0.072 Uiso 1 1 calc R U . E 2
H96C H 0.2537 1.1773 0.3309 0.072 Uiso 1 1 calc R U . E 2
C97 C 0.44635(13) 1.05327(8) 0.60464(8) 0.0237(3) Uani 1 1 d . . . E 2
H97 H 0.3815 1.0200 0.5960 0.028 Uiso 1 1 calc R U . E 2
C98 C 0.53698(19) 1.01965(13) 0.61824(12) 0.0479(6) Uani 1 1 d . . . E 2
H98A H 0.5262 0.9885 0.5793 0.072 Uiso 1 1 calc R U . E 2
H98B H 0.5415 0.9973 0.6568 0.072 Uiso 1 1 calc R U . E 2
H98C H 0.6015 1.0515 0.6273 0.072 Uiso 1 1 calc R U . E 2
C99 C 0.4615(2) 1.10025(11) 0.66594(11) 0.0522(6) Uani 1 1 d . . . E 2
H99A H 0.5266 1.1321 0.6765 0.078 Uiso 1 1 calc R U . E 2
H99B H 0.4643 1.0767 0.7036 0.078 Uiso 1 1 calc R U . E 2
H99C H 0.4036 1.1221 0.6571 0.078 Uiso 1 1 calc R U . E 2
C100 C 0.26354(11) 0.96844(7) 0.48381(7) 0.0159(3) Uani 1 1 d . . . E 2
H100 H 0.3251 0.9600 0.4783 0.019 Uiso 1 1 calc R U . E 2
C101 C 0.20568(12) 0.85353(7) 0.47988(8) 0.0193(3) Uani 1 1 d . . . E 2
C102 C 0.23958(13) 0.82584(8) 0.53767(9) 0.0224(3) Uani 1 1 d . . . E 2
C103 C 0.24650(14) 0.76150(8) 0.52997(10) 0.0275(4) Uani 1 1 d . . . E 2
H103 H 0.2682 0.7409 0.5681 0.033 Uiso 1 1 calc R U . E 2
C104 C 0.22216(14) 0.72758(8) 0.46762(10) 0.0310(4) Uani 1 1 d . . . E 2
H104 H 0.2284 0.6841 0.4634 0.037 Uiso 1 1 calc R U . E 2
C105 C 0.18872(15) 0.75597(9) 0.41100(10) 0.0302(4) Uani 1 1 d . . . E 2
H105 H 0.1726 0.7319 0.3685 0.036 Uiso 1 1 calc R U . E 2
C106 C 0.17856(13) 0.81986(8) 0.41602(9) 0.0242(3) Uani 1 1 d . . . E 2
C107 C 0.13309(15) 0.85106(9) 0.35541(9) 0.0316(4) Uani 1 1 d . . . E 2
H107 H 0.1656 0.8980 0.3664 0.038 Uiso 1 1 calc R U . E 2
C108 C 0.01623(17) 0.84371(11) 0.34062(11) 0.0416(5) Uani 1 1 d . . . E 2
H10A H -0.0177 0.7980 0.3294 0.062 Uiso 1 1 calc R U . E 2
H10B H -0.0125 0.8661 0.3031 0.062 Uiso 1 1 calc R U . E 2
H10C H 0.0042 0.8623 0.3799 0.062 Uiso 1 1 calc R U . E 2
C109 C 0.1543(2) 0.82465(13) 0.29404(11) 0.0490(6) Uani 1 1 d . . . E 2
H10D H 0.2291 0.8289 0.3046 0.073 Uiso 1 1 calc R U . E 2
H10E H 0.1279 0.8489 0.2578 0.073 Uiso 1 1 calc R U . E 2
H10F H 0.1195 0.7792 0.2804 0.073 Uiso 1 1 calc R U . E 2
C110 C 0.27043(14) 0.86369(9) 0.60663(9) 0.0277(4) Uani 1 1 d . . . E 2
H110 H 0.2589 0.9081 0.6013 0.033 Uiso 1 1 calc R U . E 2
C111 C 0.20458(19) 0.83428(13) 0.64595(12) 0.0492(6) Uani 1 1 d . . . E 2
H11M H 0.1314 0.8329 0.6218 0.074 Uiso 1 1 calc R U . E 2
H11N H 0.2258 0.8605 0.6896 0.074 Uiso 1 1 calc R U . E 2
H11O H 0.2143 0.7906 0.6517 0.074 Uiso 1 1 calc R U . E 2
C112 C 0.38476(17) 0.86917(13) 0.64491(11) 0.0482(6) Uani 1 1 d . . . E 2
H11D H 0.3971 0.8265 0.6538 0.072 Uiso 1 1 calc R U . E 2
H11E H 0.4048 0.8977 0.6871 0.072 Uiso 1 1 calc R U . E 2
H11F H 0.4260 0.8868 0.6186 0.072 Uiso 1 1 calc R U . E 2
C113 C 0.06863(13) 1.15899(8) 0.50301(9) 0.0242(3) Uani 1 1 d . . . E 2
C114 C 0.05666(14) 1.22730(8) 0.51263(11) 0.0306(4) Uani 1 1 d . . . E 2
H11J H -0.0170 1.2278 0.5016 0.046 Uiso 1 1 calc R U . E 2
H11K H 0.0849 1.2519 0.4835 0.046 Uiso 1 1 calc R U . E 2
H11L H 0.0943 1.2466 0.5590 0.046 Uiso 1 1 calc R U . E 2
C115 C 0.07021(13) 1.00824(8) 0.61131(9) 0.0238(3) Uani 1 1 d . . . E 2
C116 C 0.1079(2) 1.00067(18) 0.68324(13) 0.0735(10) Uani 1 1 d . . . E 2
H11G H 0.0713 1.0231 0.7067 0.110 Uiso 1 1 calc R U . E 2
H11H H 0.1825 1.0190 0.7026 0.110 Uiso 1 1 calc R U . E 2
H11I H 0.0946 0.9549 0.6876 0.110 Uiso 1 1 calc R U . E 2
N1 N 0.03274(10) 0.52626(6) 0.24279(7) 0.0186(3) Uani 1 1 d . . . C 2
N2 N 0.02009(10) 0.41678(6) 0.21614(7) 0.0195(3) Uani 1 1 d . . . C 2
H2 H 0.0838 0.4236 0.2154 0.023 Uiso 1 1 calc R U . C 2
N3 N 0.52986(10) 0.47476(6) 0.25689(7) 0.0192(3) Uani 1 1 d . . . C 2
N4 N 0.53551(11) 0.58421(6) 0.27529(7) 0.0218(3) Uani 1 1 d . . . C 2
H4A H 0.4695 0.5765 0.2712 0.026 Uiso 1 1 calc R U . C 2
N5 N 0.24634(10) -0.02950(6) 0.00872(6) 0.0161(3) Uani 1 1 d . . . D 2
N6 N 0.30991(10) 0.07956(6) 0.01497(7) 0.0180(3) Uani 1 1 d . . . D 2
H6 H 0.3655 0.0717 0.0077 0.022 Uiso 1 1 calc R U . D 2
N7 N 0.25367(10) 1.02745(6) 0.48796(7) 0.0169(3) Uani 1 1 d . . . E 2
N8 N 0.19352(10) 0.91891(6) 0.48678(7) 0.0187(3) Uani 1 1 d . . . E 2
H8 H 0.1372 0.9263 0.4932 0.022 Uiso 1 1 calc R U . E 2
Zn1 Zn 0.37499(2) 0.44891(2) 0.24167(2) 0.01989(5) Uani 1 1 d . . . C 2
Zn2 Zn 0.18824(2) 0.55098(2) 0.25763(2) 0.02014(5) Uani 1 1 d . . . C 2
Zn3 Zn 0.37496(2) -0.05444(2) -0.00342(2) 0.01750(4) Uani 1 1 d . . . D 2
Zn4 Zn 0.12570(2) 1.05299(2) 0.49973(2) 0.01924(5) Uani 1 1 d . . . E 2
O1 O 0.21591(9) 0.64761(6) 0.28606(7) 0.0305(3) Uani 1 1 d . . . C 2
O2 O 0.34847(10) 0.61242(6) 0.27713(8) 0.0350(3) Uani 1 1 d . . . C 2
O3 O 0.23501(9) 0.50314(6) 0.33220(6) 0.0261(3) Uani 1 1 d . . . C 2
O4 O 0.38730(9) 0.48346(6) 0.33222(6) 0.0261(3) Uani 1 1 d . . . C 2
O5 O 0.21064(10) 0.38967(6) 0.22291(8) 0.0377(3) Uani 1 1 d . . . C 2
O6 O 0.34185(9) 0.35250(6) 0.21440(7) 0.0285(3) Uani 1 1 d . . . C 2
O7 O 0.32741(9) 0.49639(6) 0.16709(6) 0.0268(3) Uani 1 1 d . . . C 2
O8 O 0.17632(9) 0.51888(6) 0.16591(6) 0.0287(3) Uani 1 1 d . . . C 2
O9 O 0.33667(9) -0.15281(6) -0.01026(7) 0.0259(3) Uani 1 1 d . . . D 2
O10 O 0.49520(10) -0.11105(6) -0.00203(7) 0.0299(3) Uani 1 1 d . . . D 2
O11 O 0.36365(9) -0.02478(6) -0.08944(6) 0.0231(2) Uani 1 1 d . . . D 2
O12 O 0.46990(9) -0.00108(6) 0.08198(6) 0.0231(2) Uani 1 1 d . . . D 2
O13 O 0.15695(10) 1.14893(6) 0.50705(7) 0.0296(3) Uani 1 1 d . . . E 2
O14 O -0.00456(12) 1.11298(7) 0.49356(9) 0.0495(4) Uani 1 1 d . . . E 2
O15 O 0.13867(9) 1.02338(6) 0.58588(6) 0.0253(3) Uani 1 1 d . . . E 2
O16 O 0.02522(9) 0.99996(6) 0.41728(7) 0.0318(3) Uani 1 1 d . . . E 2

loop_
_atom_site_aniso_label
_atom_site_aniso_U_11
_atom_site_aniso_U_22
_atom_site_aniso_U_33
_atom_site_aniso_U_23
_atom_site_aniso_U_13
_atom_site_aniso_U_12
C1 0.0147(7) 0.0158(7) 0.0270(8) -0.0005(6) 0.0085(6) 0.0023(6)
C2 0.0213(8) 0.0184(8) 0.0300(9) 0.0023(7) 0.0088(7) 0.0037(6)
C3 0.0280(9) 0.0201(8) 0.0448(11) 0.0074(8) 0.0142(8) 0.0097(7)
C4 0.0317(10) 0.0218(9) 0.0569(13) 0.0036(8) 0.0233(9) 0.0124(7)
C5 0.0311(9) 0.0229(8) 0.0428(11) -0.0005(8) 0.0234(8) 0.0060(7)
C6 0.0199(8) 0.0182(8) 0.0308(9) -0.0008(6) 0.0119(7) 0.0025(6)
C7 0.0293(9) 0.0229(8) 0.0254(9) 0.0012(7) 0.0143(7) 0.0047(7)
C8 0.0418(12) 0.0501(13) 0.0396(12) 0.0065(10) 0.0035(10) 0.0020(10)
C9 0.0418(12) 0.0466(13) 0.0695(16) 0.0288(12) 0.0328(12) 0.0120(10)
C10 0.0358(10) 0.0212(8) 0.0331(10) 0.0060(7) 0.0153(8) 0.0034(7)
C11 0.0600(15) 0.0279(10) 0.0558(14) 0.0102(9) 0.0364(12) 0.0035(9)
C12A 0.046(4) 0.054(5) 0.032(3) -0.003(3) 0.018(3) -0.014(3)
C12B 0.043(4) 0.043(4) 0.032(3) 0.000(2) 0.012(2) -0.009(3)
C13 0.0169(7) 0.0191(7) 0.0205(8) 0.0039(6) 0.0087(6) 0.0061(6)
C14 0.0173(7) 0.0151(7) 0.0311(9) 0.0014(6) 0.0117(7) 0.0054(6)
C15 0.0226(8) 0.0203(8) 0.0336(10) 0.0037(7) 0.0127(7) 0.0095(6)
C16 0.0297(9) 0.0202(8) 0.0459(11) 0.0103(8) 0.0207(8) 0.0097(7)
C17 0.0265(9) 0.0150(8) 0.0557(13) 0.0018(8) 0.0207(9) 0.0040(6)
C18 0.0234(9) 0.0219(8) 0.0392(11) -0.0055(7) 0.0104(8) 0.0027(7)
C19 0.0211(8) 0.0196(8) 0.0319(9) -0.0008(7) 0.0112(7) 0.0044(6)
C20 0.0358(10) 0.0288(9) 0.0280(10) -0.0007(7) 0.0099(8) 0.0026(8)
C21 0.0475(14) 0.0533(14) 0.0363(12) 0.0063(10) 0.0013(10) 0.0015(11)
C22 0.0482(13) 0.0598(15) 0.0388(12) 0.0030(11) 0.0253(11) 0.0017(11)
C23 0.0337(10) 0.0280(9) 0.0324(10) 0.0081(8) 0.0107(8) 0.0102(8)
C24 0.0437(13) 0.0683(17) 0.0440(13) 0.0034(12) 0.0055(11) 0.0284(12)
C25 0.0496(13) 0.0456(12) 0.0366(12) 0.0056(9) 0.0198(10) 0.0145(10)
C26 0.0214(8) 0.0187(8) 0.0343(10) -0.0001(7) 0.0084(7) 0.0042(6)
C27 0.0258(10) 0.0204(9) 0.0773(17) -0.0050(9) 0.0156(10) 0.0011(7)
C28 0.0282(9) 0.0261(8) 0.0238(9) 0.0030(7) 0.0114(7) 0.0079(7)
C29 0.0578(17) 0.144(3) 0.0312(13) 0.0286(16) 0.0200(12) 0.0413(19)
C30 0.0259(9) 0.0214(8) 0.0226(8) 0.0000(6) 0.0086(7) 0.0029(6)
C31 0.0418(13) 0.0764(17) 0.0266(11) 0.0121(11) 0.0078(9) 0.0040(12)
C32 0.0221(8) 0.0200(8) 0.0347(10) -0.0011(7) 0.0109(7) 0.0038(6)
C33 0.0253(9) 0.0210(9) 0.0586(13) -0.0064(8) 0.0185(9) 0.0007(7)
C34 0.0154(7) 0.0168(7) 0.0295(9) 0.0006(6) 0.0095(6) 0.0042(6)
C35 0.0215(8) 0.0221(8) 0.0357(10) 0.0045(7) 0.0114(7) 0.0074(6)
C36 0.0278(9) 0.0266(9) 0.0468(12) 0.0085(8) 0.0135(8) 0.0120(7)
C37 0.0263(9) 0.0274(9) 0.0578(13) -0.0004(9) 0.0192(9) 0.0125(7)
C38 0.0233(9) 0.0280(9) 0.0414(11) -0.0057(8) 0.0165(8) 0.0047(7)
C39 0.0176(8) 0.0225(8) 0.0316(9) -0.0025(7) 0.0105(7) 0.0013(6)
C40 0.0267(9) 0.0302(9) 0.0292(9) -0.0004(7) 0.0138(7) 0.0047(7)
C41 0.0399(12) 0.0534(14) 0.0664(16) 0.0237(12) 0.0270(12) 0.0061(10)
C42 0.0740(19) 0.0548(16) 0.0434(15) 0.0017(12) -0.0072(13) -0.0050(14)
C43 0.0314(10) 0.0284(9) 0.0390(11) 0.0132(8) 0.0183(8) 0.0137(7)
C44 0.0453(12) 0.0353(11) 0.0392(12) 0.0074(9) 0.0182(10) 0.0059(9)
C45 0.0344(11) 0.0410(11) 0.0484(13) 0.0141(10) 0.0183(10) 0.0045(9)
C46 0.0174(7) 0.0209(8) 0.0210(8) 0.0028(6) 0.0078(6) 0.0055(6)
C47 0.0165(7) 0.0178(7) 0.0305(9) 0.0006(6) 0.0053(6) 0.0064(6)
C48 0.0224(8) 0.0247(8) 0.0306(9) -0.0015(7) 0.0076(7) 0.0102(7)
C49 0.0242(9) 0.0272(9) 0.0367(10) -0.0090(8) 0.0036(8) 0.0085(7)
C50 0.0247(9) 0.0167(8) 0.0526(12) -0.0002(8) 0.0063(8) 0.0049(7)
C51 0.0328(10) 0.0216(9) 0.0411(11) 0.0104(8) 0.0077(8) 0.0068(7)
C52 0.0255(9) 0.0218(8) 0.0321(10) 0.0046(7) 0.0031(7) 0.0079(7)
C53 0.0479(12) 0.0268(9) 0.0281(10) 0.0071(8) 0.0010(9) 0.0030(8)
C54 0.0353(12) 0.0807(19) 0.0355(12) 0.0150(12) -0.0025(10) -0.0041(12)
C55 0.0527(14) 0.0585(15) 0.0344(12) 0.0036(10) 0.0098(10) 0.0166(12)
C56 0.0375(11) 0.0383(11) 0.0313(10) -0.0007(8) 0.0169(8) 0.0111(8)
C57 0.0501(13) 0.0371(11) 0.0363(11) 0.0100(9) 0.0206(10) 0.0171(9)
C58 0.0798(19) 0.0678(17) 0.0443(14) 0.0050(12) 0.0345(14) 0.0393(15)
C59 0.0149(7) 0.0159(7) 0.0249(8) 0.0004(6) 0.0107(6) 0.0027(6)
C60 0.0210(8) 0.0191(8) 0.0295(9) 0.0043(6) 0.0143(7) 0.0056(6)
C61 0.0295(9) 0.0222(8) 0.0451(11) 0.0102(8) 0.0211(8) 0.0042(7)
C62 0.0234(9) 0.0237(9) 0.0558(13) 0.0018(8) 0.0193(9) -0.0032(7)
C63 0.0169(8) 0.0262(9) 0.0388(10) -0.0056(7) 0.0083(7) 0.0008(7)
C64 0.0167(7) 0.0210(8) 0.0256(8) -0.0027(6) 0.0086(6) 0.0047(6)
C65 0.0176(8) 0.0299(9) 0.0220(8) -0.0014(7) 0.0039(6) 0.0072(6)
C66 0.0481(12) 0.0434(12) 0.0270(10) -0.0048(9) 0.0047(9) 0.0220(10)
C67 0.0297(9) 0.0315(10) 0.0361(11) 0.0039(8) 0.0121(8) 0.0141(8)
C68 0.0244(8) 0.0264(8) 0.0253(9) 0.0099(7) 0.0114(7) 0.0083(7)
C69 0.0440(12) 0.0335(10) 0.0414(12) 0.0155(9) 0.0116(9) 0.0158(9)
C70 0.0384(11) 0.0418(11) 0.0313(10) -0.0003(9) 0.0077(9) 0.0161(9)
C71 0.0144(7) 0.0188(7) 0.0153(7) 0.0026(6) 0.0060(6) 0.0037(5)
C72 0.0183(7) 0.0170(7) 0.0302(9) 0.0052(6) 0.0147(7) 0.0032(6)
C73 0.0247(9) 0.0226(8) 0.0348(10) -0.0013(7) 0.0167(8) 0.0010(7)
C74 0.0360(10) 0.0237(9) 0.0482(12) -0.0072(8) 0.0257(9) -0.0003(8)
C75 0.0382(11) 0.0174(8) 0.0724(16) 0.0049(9) 0.0363(11) 0.0058(8)
C76 0.0314(10) 0.0245(9) 0.0582(13) 0.0174(9) 0.0268(9) 0.0124(7)
C77 0.0232(8) 0.0234(8) 0.0370(10) 0.0102(7) 0.0174(7) 0.0075(7)
C78 0.0345(10) 0.0333(10) 0.0319(10) 0.0141(8) 0.0108(8) 0.0124(8)
C79 0.0591(16) 0.0779(18) 0.0364(12) 0.0211(12) 0.0132(11) 0.0410(14)
C80 0.0525(13) 0.0441(12) 0.0369(12) 0.0087(9) 0.0216(10) 0.0205(10)
C81 0.0315(10) 0.0318(10) 0.0268(9) -0.0020(7) 0.0099(8) 0.0022(8)
C82 0.0471(14) 0.0820(19) 0.0405(13) 0.0167(12) 0.0247(11) 0.0161(13)
C83 0.0331(12) 0.0747(18) 0.0452(14) 0.0129(12) 0.0106(10) 0.0023(11)
C84 0.0230(8) 0.0200(8) 0.0247(8) 0.0037(6) 0.0119(7) 0.0044(6)
C85 0.0292(9) 0.0215(8) 0.0532(12) 0.0084(8) 0.0233(9) 0.0082(7)
C86 0.0210(8) 0.0217(8) 0.0196(8) 0.0016(6) 0.0074(6) 0.0058(6)
C87 0.0369(11) 0.0731(16) 0.0234(10) 0.0121(10) 0.0120(8) 0.0208(11)
C88 0.0159(7) 0.0149(7) 0.0248(8) 0.0015(6) 0.0106(6) 0.0038(6)
C89 0.0176(7) 0.0190(7) 0.0251(8) -0.0009(6) 0.0084(6) 0.0050(6)
C90 0.0187(8) 0.0252(8) 0.0347(10) -0.0038(7) 0.0099(7) 0.0011(6)
C91 0.0253(9) 0.0245(9) 0.0488(12) -0.0004(8) 0.0217(9) -0.0041(7)
C92 0.0339(10) 0.0244(9) 0.0368(10) 0.0109(7) 0.0220(8) 0.0060(7)
C93 0.0228(8) 0.0188(7) 0.0273(9) 0.0035(6) 0.0137(7) 0.0071(6)
C94 0.0268(9) 0.0273(9) 0.0257(9) 0.0092(7) 0.0107(7) 0.0118(7)
C95 0.0370(11) 0.0395(11) 0.0322(10) 0.0000(8) 0.0071(8) 0.0170(9)
C96 0.0626(15) 0.0324(11) 0.0428(13) 0.0087(9) 0.0001(11) 0.0247(10)
C97 0.0196(8) 0.0255(8) 0.0235(8) 0.0001(7) 0.0048(6) 0.0046(6)
C98 0.0504(14) 0.0612(15) 0.0489(14) 0.0235(11) 0.0226(11) 0.0374(12)
C99 0.092(2) 0.0412(12) 0.0350(12) 0.0034(10) 0.0317(13) 0.0261(13)
C100 0.0136(7) 0.0184(7) 0.0163(7) 0.0027(6) 0.0051(6) 0.0047(5)
C101 0.0147(7) 0.0152(7) 0.0288(9) 0.0032(6) 0.0091(6) 0.0023(6)
C102 0.0186(8) 0.0200(8) 0.0287(9) 0.0046(7) 0.0085(7) 0.0029(6)
C103 0.0246(9) 0.0210(8) 0.0367(10) 0.0087(7) 0.0091(7) 0.0054(7)
C104 0.0269(9) 0.0173(8) 0.0484(12) 0.0015(8) 0.0134(8) 0.0042(7)
C105 0.0295(9) 0.0233(9) 0.0348(10) -0.0062(7) 0.0124(8) 0.0001(7)
C106 0.0211(8) 0.0220(8) 0.0280(9) -0.0005(7) 0.0098(7) 0.0003(6)
C107 0.0354(10) 0.0300(9) 0.0250(9) -0.0004(7) 0.0077(8) 0.0028(8)
C108 0.0384(11) 0.0506(13) 0.0323(11) 0.0031(9) 0.0049(9) 0.0158(10)
C109 0.0566(15) 0.0660(16) 0.0269(11) 0.0044(10) 0.0167(10) 0.0163(12)
C110 0.0320(9) 0.0270(9) 0.0240(9) 0.0055(7) 0.0094(7) 0.0055(7)
C111 0.0464(13) 0.0587(15) 0.0452(13) -0.0017(11) 0.0275(11) 0.0001(11)
C112 0.0327(11) 0.0742(17) 0.0284(11) -0.0096(11) 0.0064(9) 0.0033(11)
C113 0.0253(8) 0.0206(8) 0.0292(9) 0.0006(7) 0.0141(7) 0.0037(6)
C114 0.0233(9) 0.0211(8) 0.0477(12) 0.0014(8) 0.0119(8) 0.0076(7)
C115 0.0229(8) 0.0262(8) 0.0237(9) 0.0032(7) 0.0089(7) 0.0071(7)
C116 0.080(2) 0.138(3) 0.0385(14) 0.0450(17) 0.0362(14) 0.069(2)
N1 0.0170(6) 0.0171(6) 0.0247(7) 0.0035(5) 0.0100(5) 0.0055(5)
N2 0.0168(6) 0.0157(6) 0.0286(7) 0.0008(5) 0.0117(6) 0.0033(5)
N3 0.0175(6) 0.0174(6) 0.0248(7) 0.0015(5) 0.0097(5) 0.0054(5)
N4 0.0172(6) 0.0169(6) 0.0319(8) 0.0008(6) 0.0097(6) 0.0045(5)
N5 0.0127(6) 0.0175(6) 0.0179(6) 0.0026(5) 0.0059(5) 0.0019(5)
N6 0.0162(6) 0.0167(6) 0.0233(7) 0.0031(5) 0.0090(5) 0.0044(5)
N7 0.0149(6) 0.0165(6) 0.0201(7) 0.0033(5) 0.0071(5) 0.0031(5)
N8 0.0157(6) 0.0165(6) 0.0269(7) 0.0036(5) 0.0104(5) 0.0050(5)
Zn1 0.01683(9) 0.01821(9) 0.02631(10) 0.00014(7) 0.01036(7) 0.00388(7)
Zn2 0.01670(9) 0.01682(9) 0.02786(10) 0.00014(7) 0.01013(8) 0.00280(7)
Zn3 0.01394(9) 0.01806(9) 0.02177(10) 0.00254(7) 0.00769(7) 0.00391(7)
Zn4 0.01599(9) 0.01825(9) 0.02565(10) 0.00182(7) 0.00957(7) 0.00523(7)
O1 0.0187(6) 0.0208(6) 0.0489(8) -0.0047(5) 0.0106(6) 0.0029(5)
O2 0.0270(7) 0.0203(6) 0.0622(10) -0.0005(6) 0.0225(7) 0.0059(5)
O3 0.0237(6) 0.0288(6) 0.0337(7) 0.0093(5) 0.0165(5) 0.0108(5)
O4 0.0217(6) 0.0311(6) 0.0264(6) -0.0022(5) 0.0094(5) 0.0085(5)
O5 0.0244(7) 0.0229(6) 0.0675(10) -0.0058(6) 0.0210(7) 0.0055(5)
O6 0.0197(6) 0.0217(6) 0.0437(8) -0.0045(5) 0.0132(5) 0.0029(5)
O7 0.0245(6) 0.0324(7) 0.0304(7) 0.0098(5) 0.0151(5) 0.0104(5)
O8 0.0215(6) 0.0336(7) 0.0296(7) -0.0052(5) 0.0078(5) 0.0084(5)
O9 0.0206(6) 0.0205(6) 0.0394(7) 0.0016(5) 0.0152(5) 0.0037(5)
O10 0.0226(6) 0.0213(6) 0.0498(8) 0.0067(6) 0.0178(6) 0.0041(5)
O11 0.0166(5) 0.0305(6) 0.0240(6) 0.0067(5) 0.0080(5) 0.0058(5)
O12 0.0167(5) 0.0262(6) 0.0248(6) -0.0019(5) 0.0076(5) 0.0026(4)
O13 0.0228(6) 0.0205(6) 0.0425(8) -0.0023(5) 0.0076(6) 0.0063(5)
O14 0.0381(8) 0.0246(7) 0.0934(13) -0.0120(7) 0.0440(9) -0.0052(6)
O15 0.0173(6) 0.0322(7) 0.0268(6) 0.0052(5) 0.0083(5) 0.0048(5)
O16 0.0168(6) 0.0307(7) 0.0425(8) -0.0129(6) 0.0094(5) 0.0006(5)

loop_
_atom_type_symbol
_atom_type_description
_atom_type_scat_dispersion_real
_atom_type_scat_dispersion_imag
_atom_type_scat_source
C C 0.0033 0.0016 'International Tables Vol C Tables 4.2.6.8 and 6.1.1.4'
H H 0.0000 0.0000 'International Tables Vol C Tables 4.2.6.8 and 6.1.1.4'
N N 0.0061 0.0033 'International Tables Vol C Tables 4.2.6.8 and 6.1.1.4'
Zn Zn 0.2839 1.4301 'International Tables Vol C Tables 4.2.6.8 and 6.1.1.4'
O O 0.0106 0.0060 'International Tables Vol C Tables 4.2.6.8 and 6.1.1.4'

loop_
_geom_angle_atom_site_label_1
_geom_angle_atom_site_label_2
_geom_angle_atom_site_label_3
_geom_angle
_geom_angle_site_symmetry_1
_geom_angle_site_symmetry_3
C2 C1 C6 121.70(15) . .
C2 C1 N1 118.54(15) . .
C6 C1 N1 119.72(14) . .
C3 C2 C1 117.81(16) . .
C3 C2 C10 120.82(16) . .
C1 C2 C10 121.34(15) . .
C4 C3 C2 121.44(17) . .
C4 C3 H3 119.3 . .
C2 C3 H3 119.3 . .
C5 C4 C3 119.76(17) . .
C5 C4 H4 120.1 . .
C3 C4 H4 120.1 . .
C4 C5 C6 121.47(17) . .
C4 C5 H5 119.3 . .
C6 C5 H5 119.3 . .
C5 C6 C1 117.77(16) . .
C5 C6 C7 119.41(16) . .
C1 C6 C7 122.72(15) . .
C9 C7 C6 113.24(16) . .
C9 C7 C8 111.14(18) . .
C6 C7 C8 110.83(15) . .
C9 C7 H7 107.1 . .
C6 C7 H7 107.1 . .
C8 C7 H7 107.1 . .
C7 C8 H8A 109.5 . .
C7 C8 H8B 109.5 . .
H8A C8 H8B 109.5 . .
C7 C8 H8C 109.5 . .
H8A C8 H8C 109.5 . .
H8B C8 H8C 109.5 . .
C7 C9 H9A 109.5 . .
C7 C9 H9B 109.5 . .
H9A C9 H9B 109.5 . .
C7 C9 H9C 109.5 . .
H9A C9 H9C 109.5 . .
H9B C9 H9C 109.5 . .
C12B C10 C11 117.9(4) . .
C12B C10 C2 113.7(3) . .
C11 C10 C2 114.30(16) . .
C11 C10 C12A 101.6(5) . .
C2 C10 C12A 107.0(3) . .
C11 C10 H10 111.2 . .
C2 C10 H10 111.2 . .
C12A C10 H10 111.2 . .
C10 C11 H11A 109.5 . .
C10 C11 H11B 109.5 . .
H11A C11 H11B 109.5 . .
C10 C11 H11C 109.5 . .
H11A C11 H11C 109.5 . .
H11B C11 H11C 109.5 . .
C10 C12A H12A 109.5 . .
C10 C12A H12B 109.5 . .
H12A C12A H12B 109.5 . .
C10 C12A H12C 109.5 . .
H12A C12A H12C 109.5 . .
H12B C12A H12C 109.5 . .
C10 C12B H12D 109.5 . .
C10 C12B H12E 109.5 . .
H12D C12B H12E 109.5 . .
C10 C12B H12F 109.5 . .
H12D C12B H12F 109.5 . .
H12E C12B H12F 109.5 . .
N1 C13 N2 124.63(15) . .
N1 C13 H13 117.7 . .
N2 C13 H13 117.7 . .
C15 C14 C19 122.60(15) . .
C15 C14 N2 118.48(15) . .
C19 C14 N2 118.84(15) . .
C16 C15 C14 117.43(17) . .
C16 C15 C23 120.24(17) . .
C14 C15 C23 122.33(15) . .
C17 C16 C15 121.03(17) . .
C17 C16 H16 119.5 . .
C15 C16 H16 119.5 . .
C16 C17 C18 120.78(16) . .
C16 C17 H17 119.6 . .
C18 C17 H17 119.6 . .
C17 C18 C19 120.43(17) . .
C17 C18 H18 119.8 . .
C19 C18 H18 119.8 . .
C18 C19 C14 117.69(17) . .
C18 C19 C20 121.60(16) . .
C14 C19 C20 120.65(15) . .
C19 C20 C21 113.51(17) . .
C19 C20 C22 109.94(17) . .
C21 C20 C22 110.29(18) . .
C19 C20 H20 107.6 . .
C21 C20 H20 107.6 . .
C22 C20 H20 107.6 . .
C20 C21 H21A 109.5 . .
C20 C21 H21B 109.5 . .
H21A C21 H21B 109.5 . .
C20 C21 H21C 109.5 . .
H21A C21 H21C 109.5 . .
H21B C21 H21C 109.5 . .
C20 C22 H22A 109.5 . .
C20 C22 H22B 109.5 . .
H22A C22 H22B 109.5 . .
C20 C22 H22C 109.5 . .
H22A C22 H22C 109.5 . .
H22B C22 H22C 109.5 . .
C15 C23 C24 111.54(17) . .
C15 C23 C25 111.71(17) . .
C24 C23 C25 110.54(18) . .
C15 C23 H23 107.6 . .
C24 C23 H23 107.6 . .
C25 C23 H23 107.6 . .
C23 C24 H24A 109.5 . .
C23 C24 H24B 109.5 . .
H24A C24 H24B 109.5 . .
C23 C24 H24C 109.5 . .
H24A C24 H24C 109.5 . .
H24B C24 H24C 109.5 . .
C23 C25 H25A 109.5 . .
C23 C25 H25B 109.5 . .
H25A C25 H25B 109.5 . .
C23 C25 H25C 109.5 . .
H25A C25 H25C 109.5 . .
H25B C25 H25C 109.5 . .
O2 C26 O1 119.71(15) . .
O2 C26 C27 121.14(16) . .
O1 C26 C27 119.13(16) . .
O2 C26 Zn2 65.17(9) . .
O1 C26 Zn2 54.55(8) . .
C27 C26 Zn2 173.31(13) . .
C26 C27 H27A 109.5 . .
C26 C27 H27B 109.5 . .
H27A C27 H27B 109.5 . .
C26 C27 H27C 109.5 . .
H27A C27 H27C 109.5 . .
H27B C27 H27C 109.5 . .
O3 C28 O4 126.82(17) . .
O3 C28 C29 117.36(18) . .
O4 C28 C29 115.82(18) . .
C28 C29 H29A 109.5 . .
C28 C29 H29B 109.5 . .
H29A C29 H29B 109.5 . .
C28 C29 H29C 109.5 . .
H29A C29 H29C 109.5 . .
H29B C29 H29C 109.5 . .
O8 C30 O7 126.43(16) . .
O8 C30 C31 117.85(17) . .
O7 C30 C31 115.71(17) . .
C30 C31 H31A 109.5 . .
C30 C31 H31B 109.5 . .
H31A C31 H31B 109.5 . .
C30 C31 H31C 109.5 . .
H31A C31 H31C 109.5 . .
H31B C31 H31C 109.5 . .
O5 C32 O6 119.82(16) . .
O5 C32 C33 121.11(16) . .
O6 C32 C33 119.08(15) . .
O5 C32 Zn1 66.29(9) . .
O6 C32 Zn1 53.53(8) . .
C33 C32 Zn1 172.60(13) . .
C32 C33 H33A 109.5 . .
C32 C33 H33B 109.5 . .
H33A C33 H33B 109.5 . .
C32 C33 H33C 109.5 . .
H33A C33 H33C 109.5 . .
H33B C33 H33C 109.5 . .
C35 C34 C39 121.42(15) . .
C35 C34 N3 118.78(15) . .
C39 C34 N3 119.76(15) . .
C36 C35 C34 118.06(17) . .
C36 C35 C43 119.15(17) . .
C34 C35 C43 122.78(15) . .
C37 C36 C35 121.21(18) . .
C37 C36 H36 119.4 . .
C35 C36 H36 119.4 . .
C38 C37 C36 119.77(17) . .
C38 C37 H37 120.1 . .
C36 C37 H37 120.1 . .
C37 C38 C39 121.52(18) . .
C37 C38 H38 119.2 . .
C39 C38 H38 119.2 . .
C38 C39 C34 117.92(17) . .
C38 C39 C40 119.12(16) . .
C34 C39 C40 122.92(15) . .
C41 C40 C39 111.95(16) . .
C41 C40 C42 109.2(2) . .
C39 C40 C42 111.07(17) . .
C41 C40 H40 108.2 . .
C39 C40 H40 108.2 . .
C42 C40 H40 108.2 . .
C40 C41 H41A 109.5 . .
C40 C41 H41B 109.5 . .
H41A C41 H41B 109.5 . .
C40 C41 H41C 109.5 . .
H41A C41 H41C 109.5 . .
H41B C41 H41C 109.5 . .
C40 C42 H42A 109.5 . .
C40 C42 H42B 109.5 . .
H42A C42 H42B 109.5 . .
C40 C42 H42C 109.5 . .
H42A C42 H42C 109.5 . .
H42B C42 H42C 109.5 . .
C35 C43 C44 111.45(16) . .
C35 C43 C45 111.57(16) . .
C44 C43 C45 110.25(16) . .
C35 C43 H43 107.8 . .
C44 C43 H43 107.8 . .
C45 C43 H43 107.8 . .
C43 C44 H44A 109.5 . .
C43 C44 H44B 109.5 . .
H44A C44 H44B 109.5 . .
C43 C44 H44C 109.5 . .
H44A C44 H44C 109.5 . .
H44B C44 H44C 109.5 . .
C43 C45 H45A 109.5 . .
C43 C45 H45B 109.5 . .
H45A C45 H45B 109.5 . .
C43 C45 H45C 109.5 . .
H45A C45 H45C 109.5 . .
H45B C45 H45C 109.5 . .
N3 C46 N4 124.56(15) . .
N3 C46 H46 117.7 . .
N4 C46 H46 117.7 . .
C52 C47 C48 122.25(16) . .
C52 C47 N4 119.38(15) . .
C48 C47 N4 118.25(16) . .
C49 C48 C47 117.75(17) . .
C49 C48 C56 121.70(17) . .
C47 C48 C56 120.54(16) . .
C50 C49 C48 120.60(18) . .
C50 C49 H49 119.7 . .
C48 C49 H49 119.7 . .
C51 C50 C49 120.61(17) . .
C51 C50 H50 119.7 . .
C49 C50 H50 119.7 . .
C50 C51 C52 121.04(18) . .
C50 C51 H51 119.5 . .
C52 C51 H51 119.5 . .
C51 C52 C47 117.68(17) . .
C51 C52 C53 120.63(17) . .
C47 C52 C53 121.62(16) . .
C52 C53 C54 109.38(19) . .
C52 C53 C55 113.74(18) . .
C54 C53 C55 110.55(18) . .
C52 C53 H53 107.6 . .
C54 C53 H53 107.6 . .
C55 C53 H53 107.6 . .
C53 C54 H54A 109.5 . .
C53 C54 H54B 109.5 . .
H54A C54 H54B 109.5 . .
C53 C54 H54C 109.5 . .
H54A C54 H54C 109.5 . .
H54B C54 H54C 109.5 . .
C53 C55 H55A 109.5 . .
C53 C55 H55B 109.5 . .
H55A C55 H55B 109.5 . .
C53 C55 H55C 109.5 . .
H55A C55 H55C 109.5 . .
H55B C55 H55C 109.5 . .
C48 C56 C57 109.71(16) . .
C48 C56 C58 112.63(18) . .
C57 C56 C58 110.18(18) . .
C48 C56 H56 108.1 . .
C57 C56 H56 108.1 . .
C58 C56 H56 108.1 . .
C56 C57 H57A 109.5 . .
C56 C57 H57B 109.5 . .
H57A C57 H57B 109.5 . .
C56 C57 H57C 109.5 . .
H57A C57 H57C 109.5 . .
H57B C57 H57C 109.5 . .
C56 C58 H58A 109.5 . .
C56 C58 H58B 109.5 . .
H58A C58 H58B 109.5 . .
C56 C58 H58C 109.5 . .
H58A C58 H58C 109.5 . .
H58B C58 H58C 109.5 . .
C60 C59 C64 121.97(14) . .
C60 C59 N5 118.06(14) . .
C64 C59 N5 119.91(14) . .
C61 C60 C59 117.81(16) . .
C61 C60 C68 120.58(16) . .
C59 C60 C68 121.55(14) . .
C62 C61 C60 121.18(17) . .
C62 C61 H61 119.4 . .
C60 C61 H61 119.4 . .
C61 C62 C63 120.23(16) . .
C61 C62 H62 119.9 . .
C63 C62 H62 119.9 . .
C62 C63 C64 121.15(17) . .
C62 C63 H63 119.4 . .
C64 C63 H63 119.4 . .
C63 C64 C59 117.63(16) . .
C63 C64 C65 119.39(15) . .
C59 C64 C65 122.98(14) . .
C64 C65 C66 111.92(15) . .
C64 C65 C67 111.70(14) . .
C66 C65 C67 108.80(15) . .
C64 C65 H65 108.1 . .
C66 C65 H65 108.1 . .
C67 C65 H65 108.1 . .
C65 C66 H66A 109.5 . .
C65 C66 H66B 109.5 . .
H66A C66 H66B 109.5 . .
C65 C66 H66C 109.5 . .
H66A C66 H66C 109.5 . .
H66B C66 H66C 109.5 . .
C65 C67 H67A 109.5 . .
C65 C67 H67B 109.5 . .
H67A C67 H67B 109.5 . .
C65 C67 H67C 109.5 . .
H67A C67 H67C 109.5 . .
H67B C67 H67C 109.5 . .
C60 C68 C70 110.76(15) . .
C60 C68 C69 113.40(15) . .
C70 C68 C69 110.91(16) . .
C60 C68 H68 107.1 . .
C70 C68 H68 107.1 . .
C69 C68 H68 107.1 . .
C68 C69 H69A 109.5 . .
C68 C69 H69B 109.5 . .
H69A C69 H69B 109.5 . .
C68 C69 H69C 109.5 . .
H69A C69 H69C 109.5 . .
H69B C69 H69C 109.5 . .
C68 C70 H70A 109.5 . .
C68 C70 H70B 109.5 . .
H70A C70 H70B 109.5 . .
C68 C70 H70C 109.5 . .
H70A C70 H70C 109.5 . .
H70B C70 H70C 109.5 . .
N5 C71 N6 124.24(14) . .
N5 C71 H71 117.9 . .
N6 C71 H71 117.9 . .
C73 C72 C77 123.09(16) . .
C73 C72 N6 118.38(15) . .
C77 C72 N6 118.36(15) . .
C72 C73 C74 117.20(18) . .
C72 C73 C81 122.09(16) . .
C74 C73 C81 120.69(17) . .
C75 C74 C73 120.87(19) . .
C75 C74 H74 119.6 . .
C73 C74 H74 119.6 . .
C74 C75 C76 120.74(17) . .
C74 C75 H75 119.6 . .
C76 C75 H75 119.6 . .
C75 C76 C77 120.90(19) . .
C75 C76 H76 119.5 . .
C77 C76 H76 119.5 . .
C76 C77 C72 117.18(18) . .
C76 C77 C78 122.12(17) . .
C72 C77 C78 120.69(15) . .
C77 C78 C79 114.12(18) . .
C77 C78 C80 110.84(17) . .
C79 C78 C80 109.98(18) . .
C77 C78 H78 107.2 . .
C79 C78 H78 107.2 . .
C80 C78 H78 107.2 . .
C78 C79 H79A 109.5 . .
C78 C79 H79B 109.5 . .
H79A C79 H79B 109.5 . .
C78 C79 H79C 109.5 . .
H79A C79 H79C 109.5 . .
H79B C79 H79C 109.5 . .
C78 C80 H80A 109.5 . .
C78 C80 H80B 109.5 . .
H80A C80 H80B 109.5 . .
C78 C80 H80C 109.5 . .
H80A C80 H80C 109.5 . .
H80B C80 H80C 109.5 . .
C73 C81 C83 111.47(17) . .
C73 C81 C82 111.89(17) . .
C83 C81 C82 110.60(18) . .
C73 C81 H81 107.6 . .
C83 C81 H81 107.6 . .
C82 C81 H81 107.6 . .
C81 C82 H82A 109.5 . .
C81 C82 H82B 109.5 . .
H82A C82 H82B 109.5 . .
C81 C82 H82C 109.5 . .
H82A C82 H82C 109.5 . .
H82B C82 H82C 109.5 . .
C81 C83 H83A 109.5 . .
C81 C83 H83B 109.5 . .
H83A C83 H83B 109.5 . .
C81 C83 H83C 109.5 . .
H83A C83 H83C 109.5 . .
H83B C83 H83C 109.5 . .
O10 C84 O9 119.77(15) . .
O10 C84 C85 120.95(15) . .
O9 C84 C85 119.29(15) . .
O10 C84 Zn3 63.88(9) . .
O9 C84 Zn3 55.89(8) . .
C85 C84 Zn3 175.16(12) . .
C84 C85 H85A 109.5 . .
C84 C85 H85B 109.5 . .
H85A C85 H85B 109.5 . .
C84 C85 H85C 109.5 . .
H85A C85 H85C 109.5 . .
H85B C85 H85C 109.5 . .
O12 C86 O11 125.90(15) . 2_655
O12 C86 C87 117.11(16) . .
O11 C86 C87 117.00(15) 2_655 .
C86 C87 H87A 109.5 . .
C86 C87 H87B 109.5 . .
H87A C87 H87B 109.5 . .
C86 C87 H87C 109.5 . .
H87A C87 H87C 109.5 . .
H87B C87 H87C 109.5 . .
C93 C88 C89 121.83(15) . .
C93 C88 N7 118.41(14) . .
C89 C88 N7 119.74(14) . .
C90 C89 C88 117.64(16) . .
C90 C89 C97 119.06(15) . .
C88 C89 C97 123.26(14) . .
C91 C90 C89 121.37(17) . .
C91 C90 H90 119.3 . .
C89 C90 H90 119.3 . .
C92 C91 C90 120.06(16) . .
C92 C91 H91 120.0 . .
C90 C91 H91 120.0 . .
C91 C92 C93 121.14(17) . .
C91 C92 H92 119.4 . .
C93 C92 H92 119.4 . .
C92 C93 C88 117.95(16) . .
C92 C93 C94 120.68(16) . .
C88 C93 C94 121.34(15) . .
C93 C94 C95 111.07(15) . .
C93 C94 C96 112.40(16) . .
C95 C94 C96 110.88(17) . .
C93 C94 H94 107.4 . .
C95 C94 H94 107.4 . .
C96 C94 H94 107.4 . .
C94 C95 H95A 109.5 . .
C94 C95 H95B 109.5 . .
H95A C95 H95B 109.5 . .
C94 C95 H95C 109.5 . .
H95A C95 H95C 109.5 . .
H95B C95 H95C 109.5 . .
C94 C96 H96A 109.5 . .
C94 C96 H96B 109.5 . .
H96A C96 H96B 109.5 . .
C94 C96 H96C 109.5 . .
H96A C96 H96C 109.5 . .
H96B C96 H96C 109.5 . .
C89 C97 C98 111.61(15) . .
C89 C97 C99 111.06(15) . .
C98 C97 C99 109.45(18) . .
C89 C97 H97 108.2 . .
C98 C97 H97 108.2 . .
C99 C97 H97 108.2 . .
C97 C98 H98A 109.5 . .
C97 C98 H98B 109.5 . .
H98A C98 H98B 109.5 . .
C97 C98 H98C 109.5 . .
H98A C98 H98C 109.5 . .
H98B C98 H98C 109.5 . .
C97 C99 H99A 109.5 . .
C97 C99 H99B 109.5 . .
H99A C99 H99B 109.5 . .
C97 C99 H99C 109.5 . .
H99A C99 H99C 109.5 . .
H99B C99 H99C 109.5 . .
N7 C100 N8 124.43(14) . .
N7 C100 H100 117.8 . .
N8 C100 H100 117.8 . .
C102 C101 C106 123.15(15) . .
C102 C101 N8 118.01(15) . .
C106 C101 N8 118.76(15) . .
C103 C102 C101 117.30(16) . .
C103 C102 C110 120.43(16) . .
C101 C102 C110 122.25(15) . .
C104 C103 C102 120.70(17) . .
C104 C103 H103 119.7 . .
C102 C103 H103 119.7 . .
C103 C104 C105 121.04(17) . .
C103 C104 H104 119.5 . .
C105 C104 H104 119.5 . .
C104 C105 C106 120.42(17) . .
C104 C105 H105 119.8 . .
C106 C105 H105 119.8 . .
C105 C106 C101 117.36(16) . .
C105 C106 C107 122.22(16) . .
C101 C106 C107 120.29(15) . .
C106 C107 C109 113.37(17) . .
C106 C107 C108 109.41(16) . .
C109 C107 C108 110.55(17) . .
C106 C107 H107 107.8 . .
C109 C107 H107 107.8 . .
C108 C107 H107 107.8 . .
C107 C108 H10A 109.5 . .
C107 C108 H10B 109.5 . .
H10A C108 H10B 109.5 . .
C107 C108 H10C 109.5 . .
H10A C108 H10C 109.5 . .
H10B C108 H10C 109.5 . .
C107 C109 H10D 109.5 . .
C107 C109 H10E 109.5 . .
H10D C109 H10E 109.5 . .
C107 C109 H10F 109.5 . .
H10D C109 H10F 109.5 . .
H10E C109 H10F 109.5 . .
C112 C110 C102 110.77(16) . .
C112 C110 C111 110.25(18) . .
C102 C110 C111 112.03(16) . .
C112 C110 H110 107.9 . .
C102 C110 H110 107.9 . .
C111 C110 H110 107.9 . .
C110 C111 H11M 109.5 . .
C110 C111 H11N 109.5 . .
H11M C111 H11N 109.5 . .
C110 C111 H11O 109.5 . .
H11M C111 H11O 109.5 . .
H11N C111 H11O 109.5 . .
C110 C112 H11D 109.5 . .
C110 C112 H11E 109.5 . .
H11D C112 H11E 109.5 . .
C110 C112 H11F 109.5 . .
H11D C112 H11F 109.5 . .
H11E C112 H11F 109.5 . .
O14 C113 O13 119.68(16) . .
O14 C113 C114 121.58(16) . .
O13 C113 C114 118.70(15) . .
O14 C113 Zn4 68.60(10) . .
O13 C113 Zn4 51.14(8) . .
C114 C113 Zn4 168.83(13) . .
C113 C114 H11J 109.5 . .
C113 C114 H11K 109.5 . .
H11J C114 H11K 109.5 . .
C113 C114 H11L 109.5 . .
H11J C114 H11L 109.5 . .
H11K C114 H11L 109.5 . .
O16 C115 O15 126.23(17) 2_576 .
O16 C115 C116 117.60(19) 2_576 .
O15 C115 C116 116.16(18) . .
C115 C116 H11G 109.5 . .
C115 C116 H11H 109.5 . .
H11G C116 H11H 109.5 . .
C115 C116 H11I 109.5 . .
H11G C116 H11I 109.5 . .
H11H C116 H11I 109.5 . .
C13 N1 C1 116.36(13) . .
C13 N1 Zn2 122.54(11) . .
C1 N1 Zn2 120.78(10) . .
C13 N2 C14 122.58(13) . .
C13 N2 H2 118.7 . .
C14 N2 H2 118.7 . .
C46 N3 C34 116.26(13) . .
C46 N3 Zn1 121.94(11) . .
C34 N3 Zn1 121.53(10) . .
C46 N4 C47 123.40(14) . .
C46 N4 H4A 118.3 . .
C47 N4 H4A 118.3 . .
C71 N5 C59 117.23(13) . .
C71 N5 Zn3 121.85(10) . .
C59 N5 Zn3 120.84(10) . .
C71 N6 C72 123.89(13) . .
C71 N6 H6 118.1 . .
C72 N6 H6 118.1 . .
C100 N7 C88 116.59(13) . .
C100 N7 Zn4 122.23(11) . .
C88 N7 Zn4 121.01(10) . .
C100 N8 C101 122.90(13) . .
C100 N8 H8 118.5 . .
C101 N8 H8 118.5 . .
O7 Zn1 O4 120.90(5) . .
O7 Zn1 O6 113.51(6) . .
O4 Zn1 O6 119.21(5) . .
O7 Zn1 N3 97.12(5) . .
O4 Zn1 N3 95.17(5) . .
O6 Zn1 N3 103.31(5) . .
O7 Zn1 O5 93.14(5) . .
O4 Zn1 O5 91.21(5) . .
O6 Zn1 O5 59.90(5) . .
N3 Zn1 O5 162.91(5) . .
O7 Zn1 C32 105.03(6) . .
O4 Zn1 C32 106.97(6) . .
O6 Zn1 C32 30.26(5) . .
N3 Zn1 C32 133.50(5) . .
O5 Zn1 C32 29.65(5) . .
O3 Zn2 O8 122.45(5) . .
O3 Zn2 O1 113.43(6) . .
O8 Zn2 O1 118.81(6) . .
O3 Zn2 N1 97.05(5) . .
O8 Zn2 N1 95.97(5) . .
O1 Zn2 N1 100.22(5) . .
O3 Zn2 O2 94.25(5) . .
O8 Zn2 O2 91.50(5) . .
O1 Zn2 O2 60.32(5) . .
N1 Zn2 O2 160.27(5) . .
O3 Zn2 C26 106.09(6) . .
O8 Zn2 C26 106.69(6) . .
O1 Zn2 C26 30.36(5) . .
N1 Zn2 C26 130.49(5) . .
O2 Zn2 C26 29.96(5) . .
O11 Zn3 O12 121.26(5) . .
O11 Zn3 N5 99.01(5) . .
O12 Zn3 N5 92.84(5) . .
O11 Zn3 O9 113.30(5) . .
O12 Zn3 O9 120.31(5) . .
N5 Zn3 O9 101.18(5) . .
O11 Zn3 O10 96.42(5) . .
O12 Zn3 O10 89.87(5) . .
N5 Zn3 O10 160.07(5) . .
O9 Zn3 O10 60.83(4) . .
O11 Zn3 C84 107.01(5) . .
O12 Zn3 C84 106.90(5) . .
N5 Zn3 C84 131.26(5) . .
O9 Zn3 C84 30.56(5) . .
O10 Zn3 C84 30.27(5) . .
O15 Zn4 O16 119.63(6) . .
O15 Zn4 O13 112.51(5) . .
O16 Zn4 O13 120.22(6) . .
O15 Zn4 N7 98.02(5) . .
O16 Zn4 N7 95.77(5) . .
O13 Zn4 N7 104.19(5) . .
O15 Zn4 O14 99.07(6) . .
O16 Zn4 O14 85.69(6) . .
O13 Zn4 O14 58.35(5) . .
N7 Zn4 O14 159.39(5) . .
O15 Zn4 C113 107.14(5) . .
O16 Zn4 C113 104.67(6) . .
O13 Zn4 C113 29.49(5) . .
N7 Zn4 C113 133.08(5) . .
O14 Zn4 C113 28.88(5) . .
C26 O1 Zn2 95.08(10) . .
C26 O2 Zn2 84.87(10) . .
C28 O3 Zn2 130.03(12) . .
C28 O4 Zn1 132.99(12) . .
C32 O5 Zn1 84.06(10) . .
C32 O6 Zn1 96.21(10) . .
C30 O7 Zn1 131.16(11) . .
C30 O8 Zn2 133.84(12) . .
C84 O9 Zn3 93.55(10) . .
C84 O10 Zn3 85.85(10) . .
C86 O11 Zn3 127.75(11) 2_655 .
C86 O12 Zn3 136.03(11) . .
C113 O13 Zn4 99.37(11) . .
C113 O14 Zn4 82.52(11) . .
C115 O15 Zn4 129.21(11) . .
C115 O16 Zn4 134.41(12) 2_576 .

loop_
_geom_bond_atom_site_label_1
_geom_bond_atom_site_label_2
_geom_bond_distance
_geom_bond_site_symmetry_2
C1 C2 1.403(2) .
C1 C6 1.404(2) .
C1 N1 1.4379(19) .
C2 C3 1.394(2) .
C2 C10 1.515(3) .
C3 C4 1.384(3) .
C3 H3 0.9500 .
C4 C5 1.375(3) .
C4 H4 0.9500 .
C5 C6 1.398(2) .
C5 H5 0.9500 .
C6 C7 1.524(2) .
C7 C9 1.522(3) .
C7 C8 1.530(3) .
C7 H7 1.0000 .
C8 H8A 0.9800 .
C8 H8B 0.9800 .
C8 H8C 0.9800 .
C9 H9A 0.9800 .
C9 H9B 0.9800 .
C9 H9C 0.9800 .
C10 C12B 1.492(6) .
C10 C11 1.509(3) .
C10 C12A 1.596(8) .
C10 H10 1.0000 .
C11 H11A 0.9800 .
C11 H11B 0.9800 .
C11 H11C 0.9800 .
C12A H12A 0.9800 .
C12A H12B 0.9800 .
C12A H12C 0.9800 .
C12B H12D 0.9800 .
C12B H12E 0.9800 .
C12B H12F 0.9800 .
C13 N1 1.298(2) .
C13 N2 1.330(2) .
C13 H13 0.9500 .
C14 C15 1.399(2) .
C14 C19 1.402(2) .
C14 N2 1.438(2) .
C15 C16 1.397(2) .
C15 C23 1.518(3) .
C16 C17 1.377(3) .
C16 H16 0.9500 .
C17 C18 1.386(3) .
C17 H17 0.9500 .
C18 C19 1.397(2) .
C18 H18 0.9500 .
C19 C20 1.519(3) .
C20 C21 1.528(3) .
C20 C22 1.531(3) .
C20 H20 1.0000 .
C21 H21A 0.9800 .
C21 H21B 0.9800 .
C21 H21C 0.9800 .
C22 H22A 0.9800 .
C22 H22B 0.9800 .
C22 H22C 0.9800 .
C23 C24 1.524(3) .
C23 C25 1.527(3) .
C23 H23 1.0000 .
C24 H24A 0.9800 .
C24 H24B 0.9800 .
C24 H24C 0.9800 .
C25 H25A 0.9800 .
C25 H25B 0.9800 .
C25 H25C 0.9800 .
C26 O2 1.250(2) .
C26 O1 1.265(2) .
C26 C27 1.502(2) .
C26 Zn2 2.4930(17) .
C27 H27A 0.9800 .
C27 H27B 0.9800 .
C27 H27C 0.9800 .
C28 O3 1.250(2) .
C28 O4 1.255(2) .
C28 C29 1.495(3) .
C29 H29A 0.9800 .
C29 H29B 0.9800 .
C29 H29C 0.9800 .
C30 O8 1.252(2) .
C30 O7 1.255(2) .
C30 C31 1.500(3) .
C31 H31A 0.9800 .
C31 H31B 0.9800 .
C31 H31C 0.9800 .
C32 O5 1.245(2) .
C32 O6 1.269(2) .
C32 C33 1.506(2) .
C32 Zn1 2.5040(17) .
C33 H33A 0.9800 .
C33 H33B 0.9800 .
C33 H33C 0.9800 .
C34 C35 1.404(2) .
C34 C39 1.405(2) .
C34 N3 1.4419(19) .
C35 C36 1.397(2) .
C35 C43 1.520(3) .
C36 C37 1.387(3) .
C36 H36 0.9500 .
C37 C38 1.374(3) .
C37 H37 0.9500 .
C38 C39 1.399(2) .
C38 H38 0.9500 .
C39 C40 1.520(3) .
C40 C41 1.520(3) .
C40 C42 1.526(3) .
C40 H40 1.0000 .
C41 H41A 0.9800 .
C41 H41B 0.9800 .
C41 H41C 0.9800 .
C42 H42A 0.9800 .
C42 H42B 0.9800 .
C42 H42C 0.9800 .
C43 C44 1.533(3) .
C43 C45 1.536(3) .
C43 H43 1.0000 .
C44 H44A 0.9800 .
C44 H44B 0.9800 .
C44 H44C 0.9800 .
C45 H45A 0.9800 .
C45 H45B 0.9800 .
C45 H45C 0.9800 .
C46 N3 1.296(2) .
C46 N4 1.332(2) .
C46 H46 0.9500 .
C47 C52 1.397(3) .
C47 C48 1.401(2) .
C47 N4 1.437(2) .
C48 C49 1.396(3) .
C48 C56 1.521(3) .
C49 C50 1.382(3) .
C49 H49 0.9500 .
C50 C51 1.374(3) .
C50 H50 0.9500 .
C51 C52 1.394(2) .
C51 H51 0.9500 .
C52 C53 1.520(3) .
C53 C54 1.526(3) .
C53 C55 1.528(3) .
C53 H53 1.0000 .
C54 H54A 0.9800 .
C54 H54B 0.9800 .
C54 H54C 0.9800 .
C55 H55A 0.9800 .
C55 H55B 0.9800 .
C55 H55C 0.9800 .
C56 C57 1.527(3) .
C56 C58 1.537(3) .
C56 H56 1.0000 .
C57 H57A 0.9800 .
C57 H57B 0.9800 .
C57 H57C 0.9800 .
C58 H58A 0.9800 .
C58 H58B 0.9800 .
C58 H58C 0.9800 .
C59 C60 1.403(2) .
C59 C64 1.405(2) .
C59 N5 1.4408(19) .
C60 C61 1.397(2) .
C60 C68 1.518(2) .
C61 C62 1.379(3) .
C61 H61 0.9500 .
C62 C63 1.381(3) .
C62 H62 0.9500 .
C63 C64 1.399(2) .
C63 H63 0.9500 .
C64 C65 1.518(2) .
C65 C66 1.532(3) .
C65 C67 1.535(2) .
C65 H65 1.0000 .
C66 H66A 0.9800 .
C66 H66B 0.9800 .
C66 H66C 0.9800 .
C67 H67A 0.9800 .
C67 H67B 0.9800 .
C67 H67C 0.9800 .
C68 C70 1.530(3) .
C68 C69 1.530(2) .
C68 H68 1.0000 .
C69 H69A 0.9800 .
C69 H69B 0.9800 .
C69 H69C 0.9800 .
C70 H70A 0.9800 .
C70 H70B 0.9800 .
C70 H70C 0.9800 .
C71 N5 1.297(2) .
C71 N6 1.3265(19) .
C71 H71 0.9500 .
C72 C73 1.395(2) .
C72 C77 1.405(2) .
C72 N6 1.435(2) .
C73 C74 1.401(3) .
C73 C81 1.519(3) .
C74 C75 1.379(3) .
C74 H74 0.9500 .
C75 C76 1.383(3) .
C75 H75 0.9500 .
C76 C77 1.395(2) .
C76 H76 0.9500 .
C77 C78 1.514(3) .
C78 C79 1.522(3) .
C78 C80 1.527(3) .
C78 H78 1.0000 .
C79 H79A 0.9800 .
C79 H79B 0.9800 .
C79 H79C 0.9800 .
C80 H80A 0.9800 .
C80 H80B 0.9800 .
C80 H80C 0.9800 .
C81 C83 1.525(3) .
C81 C82 1.526(3) .
C81 H81 1.0000 .
C82 H82A 0.9800 .
C82 H82B 0.9800 .
C82 H82C 0.9800 .
C83 H83A 0.9800 .
C83 H83B 0.9800 .
C83 H83C 0.9800 .
C84 O10 1.254(2) .
C84 O9 1.263(2) .
C84 C85 1.507(2) .
C84 Zn3 2.4802(16) .
C85 H85A 0.9800 .
C85 H85B 0.9800 .
C85 H85C 0.9800 .
C86 O12 1.255(2) .
C86 O11 1.260(2) 2_655
C86 C87 1.498(2) .
C87 H87A 0.9800 .
C87 H87B 0.9800 .
C87 H87C 0.9800 .
C88 C93 1.401(2) .
C88 C89 1.406(2) .
C88 N7 1.4423(19) .
C89 C90 1.395(2) .
C89 C97 1.520(2) .
C90 C91 1.380(3) .
C90 H90 0.9500 .
C91 C92 1.380(3) .
C91 H91 0.9500 .
C92 C93 1.395(2) .
C92 H92 0.9500 .
C93 C94 1.520(2) .
C94 C95 1.526(3) .
C94 C96 1.528(2) .
C94 H94 1.0000 .
C95 H95A 0.9800 .
C95 H95B 0.9800 .
C95 H95C 0.9800 .
C96 H96A 0.9800 .
C96 H96B 0.9800 .
C96 H96C 0.9800 .
C97 C98 1.525(3) .
C97 C99 1.525(3) .
C97 H97 1.0000 .
C98 H98A 0.9800 .
C98 H98B 0.9800 .
C98 H98C 0.9800 .
C99 H99A 0.9800 .
C99 H99B 0.9800 .
C99 H99C 0.9800 .
C100 N7 1.293(2) .
C100 N8 1.3273(19) .
C100 H100 0.9500 .
C101 C102 1.399(2) .
C101 C106 1.399(2) .
C101 N8 1.440(2) .
C102 C103 1.397(2) .
C102 C110 1.521(2) .
C103 C104 1.380(3) .
C103 H103 0.9500 .
C104 C105 1.386(3) .
C104 H104 0.9500 .
C105 C106 1.398(2) .
C105 H105 0.9500 .
C106 C107 1.518(3) .
C107 C109 1.530(3) .
C107 C108 1.534(3) .
C107 H107 1.0000 .
C108 H10A 0.9800 .
C108 H10B 0.9800 .
C108 H10C 0.9800 .
C109 H10D 0.9800 .
C109 H10E 0.9800 .
C109 H10F 0.9800 .
C110 C112 1.520(3) .
C110 C111 1.527(3) .
C110 H110 1.0000 .
C111 H11M 0.9800 .
C111 H11N 0.9800 .
C111 H11O 0.9800 .
C112 H11D 0.9800 .
C112 H11E 0.9800 .
C112 H11F 0.9800 .
C113 O14 1.236(2) .
C113 O13 1.266(2) .
C113 C114 1.506(2) .
C113 Zn4 2.5373(17) .
C114 H11J 0.9800 .
C114 H11K 0.9800 .
C114 H11L 0.9800 .
C115 O16 1.247(2) 2_576
C115 O15 1.253(2) .
C115 C116 1.497(3) .
C116 H11G 0.9800 .
C116 H11H 0.9800 .
C116 H11I 0.9800 .
N1 Zn2 2.0515(13) .
N2 H2 0.8800 .
N3 Zn1 2.0429(13) .
N4 H4A 0.8800 .
N5 Zn3 2.0487(13) .
N6 H6 0.8800 .
N7 Zn4 2.0422(13) .
N8 H8 0.8800 .
Zn1 O7 1.9642(12) .
Zn1 O4 1.9687(12) .
Zn1 O6 2.0255(12) .
Zn1 O5 2.3050(13) .
Zn2 O3 1.9670(12) .
Zn2 O8 1.9800(13) .
Zn2 O1 2.0389(12) .
Zn2 O2 2.2717(13) .
Zn3 O11 1.9698(12) .
Zn3 O12 1.9974(12) .
Zn3 O9 2.0574(12) .
Zn3 O10 2.2327(12) .
Zn4 O15 1.9685(12) .
Zn4 O16 1.9767(13) .
Zn4 O13 2.0026(12) .
Zn4 O14 2.3827(15) .
O11 C86 1.260(2) 2_655
O16 C115 1.247(2) 2_576

loop_
_geom_hbond_atom_site_label_D
_geom_hbond_atom_site_label_H
_geom_hbond_atom_site_label_A
_geom_hbond_distance_DH
_geom_hbond_distance_HA
_geom_hbond_distance_DA
_geom_hbond_angle_DHA
_geom_hbond_site_symmetry_A
N2 H2 O5 0.88 2.00 2.7833(18) 148.3 .
N4 H4A O2 0.88 2.01 2.7941(19) 147.4 .
N6 H6 O10 0.88 2.02 2.7911(18) 145.4 2_655
N6 H6 O12 0.88 2.61 3.1209(18) 118.1 .
N8 H8 O14 0.88 2.01 2.7781(19) 145.5 2_576

loop_
_geom_torsion_atom_site_label_1
_geom_torsion_atom_site_label_2
_geom_torsion_atom_site_label_3
_geom_torsion_atom_site_label_4
_geom_torsion
_geom_torsion_site_symmetry_1
C6 C1 C2 C3 -2.4(2) .
N1 C1 C2 C3 180.00(15) .
C6 C1 C2 C10 179.69(15) .
N1 C1 C2 C10 2.1(2) .
C1 C2 C3 C4 0.5(3) .
C10 C2 C3 C4 178.48(18) .
C2 C3 C4 C5 1.2(3) .
C3 C4 C5 C6 -1.1(3) .
C4 C5 C6 C1 -0.7(3) .
C4 C5 C6 C7 175.80(17) .
C2 C1 C6 C5 2.4(2) .
N1 C1 C6 C5 -179.97(15) .
C2 C1 C6 C7 -173.89(15) .
N1 C1 C6 C7 3.7(2) .
C5 C6 C7 C9 44.0(2) .
C1 C6 C7 C9 -139.72(18) .
C5 C6 C7 C8 -81.7(2) .
C1 C6 C7 C8 94.6(2) .
C3 C2 C10 C12B -96.6(7) .
C1 C2 C10 C12B 81.3(7) .
C3 C2 C10 C11 42.7(3) .
C1 C2 C10 C11 -139.44(19) .
C3 C2 C10 C12A -69.0(7) .
C1 C2 C10 C12A 108.9(7) .
C19 C14 C15 C16 -1.2(2) .
N2 C14 C15 C16 -178.10(15) .
C19 C14 C15 C23 179.05(16) .
N2 C14 C15 C23 2.2(2) .
C14 C15 C16 C17 -0.6(3) .
C23 C15 C16 C17 179.10(16) .
C15 C16 C17 C18 1.4(3) .
C16 C17 C18 C19 -0.4(3) .
C17 C18 C19 C14 -1.4(3) .
C17 C18 C19 C20 175.84(17) .
C15 C14 C19 C18 2.2(2) .
N2 C14 C19 C18 179.08(15) .
C15 C14 C19 C20 -175.03(16) .
N2 C14 C19 C20 1.8(2) .
C18 C19 C20 C21 25.9(3) .
C14 C19 C20 C21 -156.98(18) .
C18 C19 C20 C22 -98.2(2) .
C14 C19 C20 C22 79.0(2) .
C16 C15 C23 C24 66.7(2) .
C14 C15 C23 C24 -113.6(2) .
C16 C15 C23 C25 -57.5(2) .
C14 C15 C23 C25 122.17(19) .
C39 C34 C35 C36 3.1(3) .
N3 C34 C35 C36 -178.78(15) .
C39 C34 C35 C43 -177.44(16) .
N3 C34 C35 C43 0.7(2) .
C34 C35 C36 C37 -0.6(3) .
C43 C35 C36 C37 179.91(18) .
C35 C36 C37 C38 -1.4(3) .
C36 C37 C38 C39 1.0(3) .
C37 C38 C39 C34 1.4(3) .
C37 C38 C39 C40 -176.64(17) .
C35 C34 C39 C38 -3.5(2) .
N3 C34 C39 C38 178.43(15) .
C35 C34 C39 C40 174.45(16) .
N3 C34 C39 C40 -3.6(2) .
C38 C39 C40 C41 -63.4(2) .
C34 C39 C40 C41 118.7(2) .
C38 C39 C40 C42 59.0(2) .
C34 C39 C40 C42 -118.9(2) .
C36 C35 C43 C44 65.6(2) .
C34 C35 C43 C44 -113.82(19) .
C36 C35 C43 C45 -58.1(2) .
C34 C35 C43 C45 122.46(19) .
C52 C47 C48 C49 -2.6(3) .
N4 C47 C48 C49 -178.71(15) .
C52 C47 C48 C56 177.91(16) .
N4 C47 C48 C56 1.8(2) .
C47 C48 C49 C50 0.4(3) .
C56 C48 C49 C50 179.85(17) .
C48 C49 C50 C51 1.4(3) .
C49 C50 C51 C52 -1.1(3) .
C50 C51 C52 C47 -1.1(3) .
C50 C51 C52 C53 175.85(19) .
C48 C47 C52 C51 3.0(3) .
N4 C47 C52 C51 179.01(16) .
C48 C47 C52 C53 -173.94(17) .
N4 C47 C52 C53 2.1(3) .
C51 C52 C53 C54 -85.6(2) .
C47 C52 C53 C54 91.2(2) .
C51 C52 C53 C55 38.5(3) .
C47 C52 C53 C55 -144.66(19) .
C49 C48 C56 C57 -93.3(2) .
C47 C48 C56 C57 86.2(2) .
C49 C48 C56 C58 29.8(3) .
C47 C48 C56 C58 -150.72(19) .
C64 C59 C60 C61 -1.3(2) .
N5 C59 C60 C61 -178.55(15) .
C64 C59 C60 C68 -178.71(15) .
N5 C59 C60 C68 4.0(2) .
C59 C60 C61 C62 0.0(3) .
C68 C60 C61 C62 177.50(17) .
C60 C61 C62 C63 0.3(3) .
C61 C62 C63 C64 0.6(3) .
C62 C63 C64 C59 -1.7(3) .
C62 C63 C64 C65 177.48(16) .
C60 C59 C64 C63 2.1(2) .
N5 C59 C64 C63 179.34(14) .
C60 C59 C64 C65 -177.10(15) .
N5 C59 C64 C65 0.1(2) .
C63 C64 C65 C66 -50.6(2) .
C59 C64 C65 C66 128.54(17) .
C63 C64 C65 C67 71.6(2) .
C59 C64 C65 C67 -109.19(18) .
C61 C60 C68 C70 -89.7(2) .
C59 C60 C68 C70 87.7(2) .
C61 C60 C68 C69 35.8(2) .
C59 C60 C68 C69 -146.85(17) .
C77 C72 C73 C74 0.9(2) .
N6 C72 C73 C74 176.11(15) .
C77 C72 C73 C81 -177.64(16) .
N6 C72 C73 C81 -2.5(2) .
C72 C73 C74 C75 -0.3(3) .
C81 C73 C74 C75 178.24(17) .
C73 C74 C75 C76 -0.4(3) .
C74 C75 C76 C77 0.5(3) .
C75 C76 C77 C72 0.0(3) .
C75 C76 C77 C78 -178.76(17) .
C73 C72 C77 C76 -0.7(2) .
N6 C72 C77 C76 -175.94(15) .
C73 C72 C77 C78 178.02(16) .
N6 C72 C77 C78 2.8(2) .
C76 C77 C78 C79 -24.5(3) .
C72 C77 C78 C79 156.81(19) .
C76 C77 C78 C80 100.3(2) .
C72 C77 C78 C80 -78.4(2) .
C72 C73 C81 C83 113.5(2) .
C74 C73 C81 C83 -65.0(2) .
C72 C73 C81 C82 -122.0(2) .
C74 C73 C81 C82 59.4(2) .
C93 C88 C89 C90 -1.9(2) .
N7 C88 C89 C90 179.94(14) .
C93 C88 C89 C97 175.81(15) .
N7 C88 C89 C97 -2.3(2) .
C88 C89 C90 C91 1.2(3) .
C97 C89 C90 C91 -176.65(16) .
C89 C90 C91 C92 0.0(3) .
C90 C91 C92 C93 -0.5(3) .
C91 C92 C93 C88 -0.3(3) .
C91 C92 C93 C94 -178.40(17) .
C89 C88 C93 C92 1.5(2) .
N7 C88 C93 C92 179.63(14) .
C89 C88 C93 C94 179.61(15) .
N7 C88 C93 C94 -2.2(2) .
C92 C93 C94 C95 84.8(2) .
C88 C93 C94 C95 -93.24(19) .
C92 C93 C94 C96 -40.0(2) .
C88 C93 C94 C96 141.88(18) .
C90 C89 C97 C98 -58.2(2) .
C88 C89 C97 C98 124.10(19) .
C90 C89 C97 C99 64.3(2) .
C88 C89 C97 C99 -113.5(2) .
C106 C101 C102 C103 0.3(2) .
N8 C101 C102 C103 177.19(14) .
C106 C101 C102 C110 178.93(16) .
N8 C101 C102 C110 -4.2(2) .
C101 C102 C103 C104 1.0(3) .
C110 C102 C103 C104 -177.67(16) .
C102 C103 C104 C105 -1.0(3) .
C103 C104 C105 C106 -0.3(3) .
C104 C105 C106 C101 1.5(3) .
C104 C105 C106 C107 -174.35(17) .
C102 C101 C106 C105 -1.5(2) .
N8 C101 C106 C105 -178.38(15) .
C102 C101 C106 C107 174.39(16) .
N8 C101 C106 C107 -2.5(2) .
C105 C106 C107 C109 -31.4(3) .
C101 C106 C107 C109 152.93(18) .
C105 C106 C107 C108 92.5(2) .
C101 C106 C107 C108 -83.2(2) .
C103 C102 C110 C112 62.9(2) .
C101 C102 C110 C112 -115.7(2) .
C103 C102 C110 C111 -60.7(2) .
C101 C102 C110 C111 120.75(19) .
N2 C13 N1 C1 -176.48(15) .
N2 C13 N1 Zn2 -2.8(2) .
C2 C1 N1 C13 -115.48(17) .
C6 C1 N1 C13 66.9(2) .
C2 C1 N1 Zn2 70.75(17) .
C6 C1 N1 Zn2 -106.91(15) .
N1 C13 N2 C14 173.39(16) .
C15 C14 N2 C13 -93.16(19) .
C19 C14 N2 C13 89.9(2) .
N4 C46 N3 C34 177.42(16) .
N4 C46 N3 Zn1 3.3(2) .
C35 C34 N3 C46 113.75(17) .
C39 C34 N3 C46 -68.1(2) .
C35 C34 N3 Zn1 -72.14(18) .
C39 C34 N3 Zn1 106.00(15) .
N3 C46 N4 C47 179.62(16) .
C52 C47 N4 C46 86.4(2) .
C48 C47 N4 C46 -97.4(2) .
N6 C71 N5 C59 -176.03(14) .
N6 C71 N5 Zn3 0.6(2) .
C60 C59 N5 C71 -115.51(16) .
C64 C59 N5 C71 67.14(19) .
C60 C59 N5 Zn3 67.84(17) .
C64 C59 N5 Zn3 -109.52(14) .
N5 C71 N6 C72 -177.26(15) .
C73 C72 N6 C71 96.26(19) .
C77 C72 N6 C71 -88.32(19) .
N8 C100 N7 C88 175.13(14) .
N8 C100 N7 Zn4 -0.1(2) .
C93 C88 N7 C100 114.72(16) .
C89 C88 N7 C100 -67.10(19) .
C93 C88 N7 Zn4 -69.96(17) .
C89 C88 N7 Zn4 108.22(14) .
N7 C100 N8 C101 177.99(15) .
C102 C101 N8 C100 100.25(18) .
C106 C101 N8 C100 -82.7(2) .
O2 C26 O1 Zn2 -1.2(2) .
C27 C26 O1 Zn2 177.38(17) .
O1 C26 O2 Zn2 1.11(18) .
C27 C26 O2 Zn2 -177.47(19) .
O4 C28 O3 Zn2 -29.4(3) .
C29 C28 O3 Zn2 150.4(2) .
O3 C28 O4 Zn1 -32.9(3) .
C29 C28 O4 Zn1 147.2(2) .
O6 C32 O5 Zn1 0.14(18) .
C33 C32 O5 Zn1 179.76(18) .
O5 C32 O6 Zn1 -0.2(2) .
C33 C32 O6 Zn1 -179.79(16) .
O8 C30 O7 Zn1 33.4(3) .
C31 C30 O7 Zn1 -145.63(16) .
O7 C30 O8 Zn2 25.7(3) .
C31 C30 O8 Zn2 -155.30(16) .
O10 C84 O9 Zn3 0.19(18) .
C85 C84 O9 Zn3 -179.60(15) .
O9 C84 O10 Zn3 -0.18(16) .
C85 C84 O10 Zn3 179.61(16) .
O11 C86 O12 Zn3 44.9(3) 2_655
C87 C86 O12 Zn3 -135.23(16) .
O14 C113 O13 Zn4 -3.2(2) .
C114 C113 O13 Zn4 174.40(14) .
O13 C113 O14 Zn4 2.68(17) .
C114 C113 O14 Zn4 -174.85(17) .
O16 C115 O15 Zn4 11.0(3) 2_576
C116 C115 O15 Zn4 -167.77(18) .
